data_1571825
loop_
_publ_author_name
'Carroll, Robert C.'
'Coles, Simon J.'

_publ_section_title
;
 Statistical optimization of guest uptake in crystalline sponges: grading
 structural outcomes.
;
_journal_coeditor_code LT5068
_journal_issue 4
_journal_name_full IUCrJ
_journal_paper_doi 10.1107/S2052252524004871
_journal_volume 11
_journal_year 2024
_chemical_formula_moiety 'C108 H72 I18 N36 Zn9, 0.633(C15 H16 O3)'
_chemical_formula_sum 'C117.5 H82.13 I18 N36 O1.9 Zn9'
_chemical_formula_weight 4901.17
_chemical_name_systematic
;
(2',6'-dimethoxy-[1,1'-biphenyl]-2-yl)methanol (absorbed in crystalline sponge)
;
_space_group_crystal_system monoclinic
_space_group_IT_number 15
_space_group_name_Hall '-C 2yc'
_space_group_name_H-M_alt 'C 1 2/c 1'
_atom_sites_solution_hydrogens geom
_atom_sites_solution_primary dual
_audit_creation_date 2024-01-30
_audit_creation_method
;
Olex2 1.5-alpha
(compiled 2023.11.24 svn.r209d9fb2 for OlexSys, GUI svn.r6869)
;
_cell_angle_alpha 90
_cell_angle_beta 99.853(2)
_cell_angle_gamma 90
_cell_formula_units_Z 8
_cell_length_a 78.3675(18)
_cell_length_b 14.9505(2)
_cell_length_c 41.6842(7)
_cell_measurement_reflns_used 15771
_cell_measurement_temperature 100(2)
_cell_measurement_theta_max 71.4770
_cell_measurement_theta_min 2.6130
_cell_volume 48118.2(15)
_computing_cell_refinement 'CrysAlisPro 1.171.41.89a (Rigaku OD, 2020)'
_computing_data_collection 'CrysAlisPro 1.171.41.89a (Rigaku OD, 2020)'
_computing_data_reduction 'CrysAlisPro 1.171.41.89a (Rigaku OD, 2020)'
_computing_molecular_graphics 'Olex2 1.5-alpha (Dolomanov et al., 2009)'
_computing_publication_material 'Olex2 1.5-alpha (Dolomanov et al., 2009)'
_computing_structure_refinement 'SHELXL 2016/6 (Sheldrick, 2015)'
_computing_structure_solution 'SHELXT 2014/5 (Sheldrick, 2014)'
_diffrn_ambient_temperature 100(2)
_diffrn_detector 'hybrid pixel array detector'
_diffrn_detector_area_resol_mean 10
_diffrn_detector_dtime 0.000
_diffrn_detector_type 'Rigaku, HyPix 6000HE'
_diffrn_measured_fraction_theta_full 0.990
_diffrn_measured_fraction_theta_max 0.989
_diffrn_measurement_details
;
List of Runs (angles in degrees, time in seconds):

  # Type    Start    End  Width  t~exp~   \w     \q     \k     \f   Frames
--------------------------------------------------------------------------
  1  \w    -75.00 -48.90   0.15    1.30    -- -103.00  70.00-137.00  174
  2  \w   -132.00 -84.90   0.15    1.30    -- -103.00 -70.00  90.00  314
  3  \w    -60.00 -33.90   0.15    1.30    -- -103.00  61.00-150.00  174
  4  \w    -64.00 -38.95   0.15    1.30    -- -103.00  61.00  90.00  167
  5  \w   -174.00-102.00   0.15    1.30    -- -103.00 -61.00-180.00  480
  6  \w   -104.00 -38.00   0.15    1.30    -- -103.00  77.00 -30.00  440
  7  \w   -100.00 -55.90   0.15    1.30    -- -103.00 125.00-150.00  294
  8  \w    -58.00 -31.90   0.15    1.30    -- -103.00  61.00  60.00  174
  9  \w     35.00  60.05   0.15    1.30    --  101.75 -70.00  90.00  167
 10  \w     83.00 138.20   0.15    1.30    --  101.75  70.00-137.00  368
 11  \w     93.00 163.20   0.15    1.30    --  101.75  45.00  60.00  468
 12  \w     29.00  72.05   0.15    1.30    --  101.75 -61.00 -60.00  287
 13  \w     30.00  55.05   0.15    1.30    --  101.75-125.00  90.00  167
 14  \w     30.00  55.05   0.15    1.30    --  101.75 -61.00-120.00  167
 15  \w     89.00 172.10   0.15    1.30    --  101.75  61.00   0.00  554
 16  \w     68.00 107.00   0.15    1.30    --  101.75-125.00  90.00  260
 17  \w     29.00  59.00   0.15    1.30    --  101.75 -61.00 -90.00  200
 18  \w     43.00  69.10   0.15    1.30    --  101.75 -61.00-180.00  174
 19  \w    -23.00   2.05   0.15    0.30    --  -46.48  70.00-137.00  167
 20  \w    -23.00  52.00   0.15    0.30    --   46.48 -70.00  90.00  500
 21  \w     28.00 110.05   0.15    0.30    --   46.48  70.00-137.00  547
 22  \w    -71.00 -20.00   0.15    0.30    --  -46.48 125.00-120.00  340
 23  \w    -24.00  20.10   0.15    0.30    --  -46.48  19.00-120.00  294
 24  \w     -9.00  17.10   0.15    0.30    --  -46.48  37.00  30.00  174
 25  \w    -27.00   2.10   0.15    0.30    --   46.48 -19.00 -60.00  194
;
_diffrn_measurement_device 'four-circle diffractometer'
_diffrn_measurement_device_details 'Rigaku Oxford Difffraction, UG2 \k goniometer'
_diffrn_measurement_device_type
; Rigaku 007HF equipped with Varimax confocal mirrors and a UG2 goniometer
 and HyPix 6000HE detector
;
_diffrn_measurement_method 'profile data from \w-scans'
_diffrn_measurement_specimen_support 'MiTeGen loops'
_diffrn_orient_matrix_type 'CrysAlisPro convention (1999,Acta A55,543-557)'
_diffrn_orient_matrix_UB_11 0.0145281000
_diffrn_orient_matrix_UB_12 0.0033071000
_diffrn_orient_matrix_UB_13 -0.0206363000
_diffrn_orient_matrix_UB_21 -0.0062902000
_diffrn_orient_matrix_UB_22 0.0930353000
_diffrn_orient_matrix_UB_23 -0.0128368000
_diffrn_orient_matrix_UB_31 0.0121520000
_diffrn_orient_matrix_UB_32 0.0441254000
_diffrn_orient_matrix_UB_33 0.0285713000
_diffrn_radiation_collimation 0.3
_diffrn_radiation_monochromator 'Varimax focusing mirrors'
_diffrn_radiation_probe x-ray
_diffrn_radiation_type 'Cu K\a'
_diffrn_radiation_wavelength 1.54184
_diffrn_reflns_av_R_equivalents 0.0952
_diffrn_reflns_av_unetI/netI 0.0724
_diffrn_reflns_Laue_measured_fraction_full 0.990
_diffrn_reflns_Laue_measured_fraction_max 0.989
_diffrn_reflns_limit_h_max 94
_diffrn_reflns_limit_h_min -94
_diffrn_reflns_limit_k_max 17
_diffrn_reflns_limit_k_min -18
_diffrn_reflns_limit_l_max 50
_diffrn_reflns_limit_l_min -49
_diffrn_reflns_number 148464
_diffrn_reflns_point_group_measured_fraction_full 0.990
_diffrn_reflns_point_group_measured_fraction_max 0.989
_diffrn_reflns_theta_full 67.684
_diffrn_reflns_theta_max 68.250
_diffrn_reflns_theta_min 2.152
_diffrn_source 'Rotating anode'
_diffrn_source_current 30.0
_diffrn_source_power 1.2
_diffrn_source_target Cu
_diffrn_source_type 'Rigaku 007 HF'
_diffrn_source_voltage 40.0
_exptl_absorpt_coefficient_mu 19.396
_exptl_absorpt_correction_T_max 0.399
_exptl_absorpt_correction_T_min 0.096
_exptl_absorpt_correction_type analytical
_exptl_absorpt_process_details
;
CrysAlisPro 1.171.41.89a (Rigaku Oxford Diffraction, 2020)
Analytical numeric absorption correction using a multifaceted crystal
model based on expressions derived by R.C. Clark & J.S. Reid.
(Clark, R. C. & Reid, J. S. (1995). Acta Cryst. A51, 887-897)
Empirical absorption correction using spherical harmonics,
implemented in SCALE3 ABSPACK scaling algorithm.
;
_exptl_crystal_colour 'light yellow'
_exptl_crystal_colour_modifier light
_exptl_crystal_colour_primary yellow
_exptl_crystal_density_diffrn 1.353
_exptl_crystal_description block
_exptl_crystal_F_000 18226
_exptl_crystal_size_max 0.17
_exptl_crystal_size_mid 0.12
_exptl_crystal_size_min 0.06
_refine_diff_density_max 1.637
_refine_diff_density_min -1.754
_refine_diff_density_rms 0.277
_refine_ls_extinction_method none
_refine_ls_goodness_of_fit_ref 1.048
_refine_ls_hydrogen_treatment constr
_refine_ls_matrix_type full
_refine_ls_number_parameters 1906
_refine_ls_number_reflns 43548
_refine_ls_number_restraints 1000
_refine_ls_restrained_S_all 1.041
_refine_ls_R_factor_all 0.1937
_refine_ls_R_factor_gt 0.1670
_refine_ls_shift/su_max 0.002
_refine_ls_shift/su_mean 0.000
_refine_ls_structure_factor_coef Fsqd
_refine_ls_weighting_details 'w=1/[\s^2^(Fo^2^)+(0.1569P)^2^+4146.2759P] where P=(Fo^2^+2Fc^2^)/3'
_refine_ls_weighting_scheme calc
_refine_ls_wR_factor_gt 0.4218
_refine_ls_wR_factor_ref 0.4374
_reflns_Friedel_coverage 0.000
_reflns_number_gt 31204
_reflns_number_total 43548
_reflns_threshold_expression 'I > 2\s(I)'
_cod_data_source_file lt5068.cif
_cod_data_source_block 4_1_96a
_cod_original_formula_sum 'C117.50 H82.13 I18 N36 O1.90 Zn9'
_cod_database_code 1571825
_shelx_shelxl_version_number 2016/6
_chemical_oxdiff_formula '(Zn3 I6 N12 H24 C36) (C15 H16 O3)2 (C6 H12)2'
_chemical_oxdiff_usercomment JP-9300-04
_shelx_space_group_comment
;
The symmetry employed for this shelxl refinement is uniquely defined
by the following loop, which should always be used as a source of
symmetry information in preference to the above space-group names.
They are only intended as comments.
;
_shelx_estimated_absorpt_t_max 0.389
_shelx_estimated_absorpt_t_min 0.137
_olex2_refinement_description
;
1. Fixed Uiso
 At 1.2 times of:
  All C(H) groups, All C(H,H) groups
 At 1.5 times of:
  All C(H,H,H) groups, All O(H) groups
2. Restrained distances
 C2A-C1A = C3A-C2A = C4A-C3A = C5A-C4A = C6A-C5A = C6A-C1A
 1.39 with sigma of 0.02
 C8A-C7A = C9A-C8A = C9A-C10A = C11A-C10A = C12A-C11A = C7A-C12A
 1.39 with sigma of 0.02
 C7A-C4A
 1.5 with sigma of 0.02
 C5A-C13A
 1.51 with sigma of 0.02
 O1A-C13A = O2A-C14A = O3A-C15A
 1.43 with sigma of 0.02
 C1A-C3A = C3A-C5A = C6A-C2A
 2.4 with sigma of 0.04
 C7A-C9A = C8A-C10A = C9A-C11A = C10A-C12A = C11A-C7A = C12A-C8A
 2.4 with sigma of 0.04
 C5A-O1A
 2.4 with sigma of 0.04
 I408-Zn44 \\sim I308-Zn34
 with sigma of 0.02
 I407-Zn44 \\sim I307-Zn34
 with sigma of 0.02
 Zn33-N313 \\sim Zn43-N313
 with sigma of 0.02
 Zn44-N317 \\sim Zn34-N317
 with sigma of 0.02
 I408-I407 \\sim I308-I307
 with sigma of 0.04
 I408-N317 \\sim I308-N317
 with sigma of 0.04
 I407-N317 \\sim I307-N317
 with sigma of 0.04
 I304-Zn32 \\sim I404-Zn42
 with sigma of 0.02
 I301-Zn31 \\sim I401-Zn41
 with sigma of 0.02
 I306-N313 \\sim I406-N313
 with sigma of 0.04
 I305-N313 \\sim I405-N313
 with sigma of 0.04
 I302-Zn31 \\sim I402-Zn41
 with sigma of 0.02
 Zn31-N301 \\sim Zn41-N301
 with sigma of 0.02
 Zn36-N325 \\sim Zn46-N325
 with sigma of 0.02
 I301-I302 \\sim I401-I402
 with sigma of 0.04
 I303-Zn32 \\sim I403-Zn42
 with sigma of 0.02
 I301-N301 \\sim I401-N301
 with sigma of 0.04
 I302-N301 \\sim I402-N301
 with sigma of 0.04
 I411-N325 \\sim I311-N325
 with sigma of 0.04
 I412-N325 \\sim I312-N325
 with sigma of 0.04
 Zn32-N307 \\sim Zn42-N307
 with sigma of 0.02
 Zn32-N306 \\sim Zn42-N306
 with sigma of 0.02
 I304-I303 \\sim I404-I403
 with sigma of 0.04
 I304-N307 \\sim I404-N307
 with sigma of 0.04
 I304-N306 \\sim I404-N306
 with sigma of 0.04
 I303-N307 \\sim I403-N307
 with sigma of 0.04
 I303-N306 \\sim I403-N306
 with sigma of 0.04
 I314-Zn37 \\sim I414-Zn47
 with sigma of 0.02
 I313-Zn37 \\sim I413-Zn47
 with sigma of 0.02
 Zn37-N329 \\sim Zn47-N329
 with sigma of 0.02
 I314-I313 \\sim I414-I413
 with sigma of 0.04
 I314-N329 \\sim I414-N329
 with sigma of 0.04
 I313-N329 \\sim I413-N329
 with sigma of 0.04
 I306-Zn33 \\sim I406-Zn43
 with sigma of 0.02
 I305-Zn33 \\sim I405-Zn43
 with sigma of 0.02
 Zn33-N312 \\sim Zn43-N312
 with sigma of 0.02
 I306-I305 \\sim I406-I405
 with sigma of 0.04
 I306-N312 \\sim I406-N312
 with sigma of 0.04
 I305-N312 \\sim I405-N312
 with sigma of 0.04
 I315-Zn38 \\sim I415-Zn48
 with sigma of 0.02
 I316-Zn38 \\sim I416-Zn48
 with sigma of 0.02
 Zn38-N330 \\sim Zn48-N330
 with sigma of 0.02
 Zn38-N331 \\sim Zn48-N331
 with sigma of 0.02
 I315-I316 \\sim I415-I416
 with sigma of 0.04
 I315-N330 \\sim I415-N330
 with sigma of 0.04
 I315-N331 \\sim I415-N331
 with sigma of 0.04
 I316-N330 \\sim I416-N330
 with sigma of 0.04
 I316-N331 \\sim I416-N331
 with sigma of 0.04
 I411-Zn36 \\sim I311-Zn46
 with sigma of 0.02
 I412-Zn36 \\sim I312-Zn46
 with sigma of 0.02
 Zn36-N324 \\sim Zn46-N324
 with sigma of 0.02
 I411-I412 \\sim I311-I312
 with sigma of 0.04
 I411-N324 \\sim I311-N324
 with sigma of 0.04
 I412-N324 \\sim I312-N324
 with sigma of 0.04
 I507-Zn54 \\sim I508-Zn54
 with sigma of 0.02
 I516-Zn58 \\sim I515-Zn58
 with sigma of 0.02
 N335-C502 \\sim N335-C402
 with sigma of 0.02
 C399-C503 \\sim C399-C403
 with sigma of 0.02
 C502-C503 \\sim C402-C403
 with sigma of 0.02
 N335-C503 \\sim N335-C403
 with sigma of 0.04
 C399-C502 \\sim C399-C402
 with sigma of 0.04
 N323-C466 \\sim N323-C366
 with sigma of 0.02
 C363-C467 \\sim C363-C367
 with sigma of 0.02
 C467-C466 \\sim C367-C366
 with sigma of 0.02
 N323-C467 \\sim N323-C367
 with sigma of 0.04
 C363-C466 \\sim C363-C366
 with sigma of 0.04
3. Uiso/Uaniso restraints and constraints
C5A \\sim O1A \\sim C13A \\sim C4A \\sim C6A \\sim C7A \\sim C3A \\sim C1A
\\sim C8A \\sim C12A \\sim C2A \\sim O2A \\sim C9A \\sim O3A \\sim C11A \\sim
C14A \\sim C10A \\sim C15A: within 2A with sigma of 0.04 and sigma for terminal
atoms of 0.08 within 2A
I408 \\sim I308 \\sim I307 \\sim I407 \\sim Zn44 \\sim Zn34: within 2A with
sigma of 0.04 and sigma for terminal atoms of 0.08 within 2A
I301 \\sim I302 \\sim Zn31 \\sim I401 \\sim Zn41 \\sim I402: within 2A with
sigma of 0.04 and sigma for terminal atoms of 0.08 within 2A
N331 \\sim C393 \\sim C392 \\sim C391 \\sim C395 \\sim C394: within 2A with
sigma of 0.04 and sigma for terminal atoms of 0.08 within 2A
N306 \\sim C316 \\sim C315 \\sim C314 \\sim C318 \\sim C317: within 2A with
sigma of 0.04 and sigma for terminal atoms of 0.08 within 2A
N305 \\sim C309 \\sim C311 \\sim C310 \\sim C313 \\sim C312: within 2A with
sigma of 0.04 and sigma for terminal atoms of 0.08 within 2A
N311 \\sim C327 \\sim C329 \\sim C328 \\sim C331 \\sim C330: within 2A with
sigma of 0.04 and sigma for terminal atoms of 0.08 within 2A
C302 \\sim C301 \\sim N301 \\sim C305 \\sim C304 \\sim C303: within 2A with
sigma of 0.04 and sigma for terminal atoms of 0.08 within 2A
N303 \\sim C306 \\sim N302 \\sim C308 \\sim N304 \\sim C307: within 2A with
sigma of 0.04 and sigma for terminal atoms of 0.08 within 2A
N314 \\sim N315 \\sim N316 \\sim C342 \\sim C343 \\sim C344: within 2A with
sigma of 0.04 and sigma for terminal atoms of 0.08 within 2A
N310 \\sim N309 \\sim N308 \\sim C324 \\sim C325 \\sim C326: within 2A with
sigma of 0.04 and sigma for terminal atoms of 0.08 within 2A
N313 \\sim C338 \\sim C339 \\sim C341 \\sim C337 \\sim C340: within 2A with
sigma of 0.04 and sigma for terminal atoms of 0.08 within 2A
Uanis(Zn44) = Uanis(Zn34)
Uanis(C403) = Uanis(C503) = Uanis(C502) = Uanis(C402)
Uanis(Zn41) = Uanis(Zn31)
Uanis(I308) = Uanis(I408)
Uanis(C467) = Uanis(C367)
Uanis(C466) = Uanis(C366)
4. Rigid body (RIGU) restrains
 I408, I308, I307, I407, Zn44, Zn34
 with sigma for 1-2 distances of 0.004 and sigma for 1-3 distances of 0.004
 I301, I302, Zn31, I401, Zn41, I402
 with sigma for 1-2 distances of 0.004 and sigma for 1-3 distances of 0.004
 N331, C393, C392, C391, C395, C394
 with sigma for 1-2 distances of 0.004 and sigma for 1-3 distances of 0.004
 N306, C316, C315, C314, C318, C317
 with sigma for 1-2 distances of 0.004 and sigma for 1-3 distances of 0.004
 N305, C309, C311, C310, C313, C312
 with sigma for 1-2 distances of 0.004 and sigma for 1-3 distances of 0.004
 N311, C327, C329, C328, C331, C330
 with sigma for 1-2 distances of 0.004 and sigma for 1-3 distances of 0.004
 C302, C301, N301, C305, C304, C303
 with sigma for 1-2 distances of 0.004 and sigma for 1-3 distances of 0.004
 N303, C306, N302, C308, N304, C307
 with sigma for 1-2 distances of 0.004 and sigma for 1-3 distances of 0.004
 N310, N309, N308, C324, C325, C326
 with sigma for 1-2 distances of 0.004 and sigma for 1-3 distances of 0.004
 N313, C338, C339, C341, C337, C340
 with sigma for 1-2 distances of 0.004 and sigma for 1-3 distances of 0.004
 N326, N327, N328, C380, C378, C379
 with sigma for 1-2 distances of 0.004 and sigma for 1-3 distances of 0.004
 N318, C352, C354, C351, C353, C350
 with sigma for 1-2 distances of 0.004 and sigma for 1-3 distances of 0.004
 N314, N315, N316, C342, C343, C344
 with sigma for 1-2 distances of 0.004 and sigma for 1-3 distances of 0.004
5. Others
 1*[Sof(I315)+Sof(I316)+Sof(Zn38)]+1*[Sof(I416)+Sof(Zn48)+Sof(I415)]+1*
 [Sof(Zn58)+Sof(I515)+Sof(I516)]=1 with esd of 0.00001
 Sof(I404)=Sof(Zn42)=Sof(I403)=1-FVAR(1)
 Sof(I304)=Sof(I303)=Sof(Zn32)=FVAR(1)
 Sof(I414)=Sof(Zn47)=Sof(I413)=1-FVAR(2)
 Sof(I314)=Sof(I313)=Sof(Zn37)=FVAR(2)
 Sof(I401)=Sof(Zn41)=Sof(I402)=1-FVAR(3)
 Sof(I301)=Sof(I302)=Sof(Zn31)=FVAR(3)
 Sof(I405)=Sof(Zn43)=Sof(I406)=1-FVAR(4)
 Sof(I306)=Sof(I305)=Sof(Zn33)=FVAR(4)
 Sof(I312)=Sof(Zn46)=Sof(I311)=1-FVAR(5)
 Sof(I411)=Sof(I412)=Sof(Zn36)=FVAR(5)
 Sof(I315)=Sof(I316)=Sof(Zn38)=FVAR(6)
 Sof(I416)=Sof(Zn48)=Sof(I415)=FVAR(7)
 Sof(Zn58)=Sof(I515)=Sof(I516)=FVAR(8)
 Sof(C403)=Sof(H403)=Sof(C402)=Sof(H402)=1-FVAR(9)
 Sof(C502)=Sof(H502)=Sof(C503)=Sof(H503)=FVAR(9)
 Fixed Sof: I408(0.40426) I407(0.40426) Zn44(0.40426) O1A(0.63301)
 H1A(0.63301) C7A(0.63301) O2A(0.63301) C4A(0.63301) C3A(0.63301) H3A(0.63301)
 C2A(0.63301) H2A(0.63301) C5A(0.63301) O3A(0.63301) C8A(0.63301) C467(0.16395)
 H467(0.16395) C11A(0.63301) H11A(0.63301) C466(0.16395) H466(0.16395)
 C1A(0.63301) H1AA(0.63301) C12A(0.63301) C9A(0.63301) H9A(0.63301)
 C14A(0.63301) H14A(0.63301) H14B(0.63301) H14C(0.63301) C10A(0.63301)
 H10A(0.63301) C13A(0.63301) H13A(0.63301) H13B(0.63301) C6A(0.63301)
 H6A(0.63301) C15A(0.63301) H15A(0.63301) H15B(0.63301) H15C(0.63301)
 I307(0.55596) Zn34(0.55596) I308(0.55596) I507(0.03978) I508(0.03978)
 Zn54(0.03978) C367(0.83605) H367(0.83605) C366(0.83605) H366(0.83605)
 Fixed Uiso: I507(0.08) I508(0.08) Zn54(0.08) Zn58(0.08) I515(0.08) I516(0.08)
6.a Secondary CH2 refined with riding coordinates:
 C13A(H13A,H13B)
6.b Aromatic/amide H refined with riding coordinates:
 C356(H356), C338(H338), C304(H304), C354(H354), C315(H315), C341(H341),
 C364(H364), C355(H355), C329(H329), C305(H305), C320(H320), C389(H389),
 C348(H348), C351(H351), C353(H353), C382(H382), C337(H337), C401(H401),
 C319(H319), C311(H311), C314(H314), C323(H323), C365(H365), C340(H340),
 C359(H359), C400(H400), C349(H349), C350(H350), C310(H310), C346(H346),
 C318(H318), C328(H328), C317(H317), C335(H335), C376(H376), C390(H390),
 C385(H385), C368(H368), C358(H358), C313(H313), C302(H302), C312(H312),
 C333(H333), C404(H404), C377(H377), C384(H384), C3A(H3A), C2A(H2A), C331(H331),
  C347(H347), C374(H374), C392(H392), C336(H336), C369(H369), C383(H383),
 C373(H373), C322(H322), C467(H467), C387(H387), C11A(H11A), C301(H301),
 C372(H372), C408(H408), C371(H371), C407(H407), C466(H466), C502(H502),
 C391(H391), C395(H395), C332(H332), C330(H330), C394(H394), C386(H386),
 C1A(H1AA), C405(H405), C503(H503), C9A(H9A), C10A(H10A), C6A(H6A), C403(H403),
 C402(H402), C367(H367), C366(H366)
6.c Tetrahedral OH refined with riding coordinates:
 O1A(H1A)
6.d Idealised Me refined with everything fixed:
 C14A(H14A,H14B,H14C), C15A(H15A,H15B,H15C)
;
_olex2_date_sample_data_collection 2022-03-15
_olex2_date_sample_submission 2022-03-15
_olex2_submission_original_sample_id 4_1_96a
_olex2_submission_special_instructions 'No special instructions were received'
_oxdiff_exptl_absorpt_empirical_details
;
Empirical correction (ABSPACK) includes:
- Absorption correction using spherical harmonics
- Frame scaling
- Detector area scaling
- B-factor correction
;
_oxdiff_exptl_absorpt_empirical_full_max 4.011
_oxdiff_exptl_absorpt_empirical_full_min 0.328

loop_
_space_group_symop_operation_xyz
'x, y, z'
'-x, y, -z+1/2'
'x+1/2, y+1/2, z'
'-x+1/2, y+1/2, -z+1/2'
'-x, -y, -z'
'x, -y, z-1/2'
'-x+1/2, -y+1/2, -z'
'x+1/2, -y+1/2, z-1/2'

loop_
_atom_site_label
_atom_site_type_symbol
_atom_site_fract_x
_atom_site_fract_y
_atom_site_fract_z
_atom_site_U_iso_or_equiv
_atom_site_adp_type
_atom_site_occupancy
_atom_site_site_symmetry_order
_atom_site_calc_flag
_atom_site_refinement_flags_posn
_atom_site_refinement_flags_adp
_atom_site_refinement_flags_occupancy
_atom_site_disorder_assembly
_atom_site_disorder_group
I317 I 0.89768(2) 0.02429(10) 0.59109(5) 0.0827(5) Uani 1 1 d . . . . .
I304 I 0.41364(7) 0.4977(3) 0.74037(17) 0.0612(17) Uani 0.59(3) 1 d D . P A 1
I309 I 0.54879(3) 0.89098(13) 0.71658(5) 0.1008(7) Uani 1 1 d . . . B 1
I318 I 0.89381(3) 0.10214(12) 0.48753(6) 0.0988(7) Uani 1 1 d . . . . .
I301 I 0.37886(7) 0.4001(3) 0.39943(16) 0.0794(14) Uani 0.70(2) 1 d D U P C 1
I303 I 0.36476(6) 0.3446(6) 0.74370(19) 0.0769(18) Uani 0.59(3) 1 d D . P A 1
I411 I 0.72876(19) 0.4798(10) 0.7617(6) 0.196(8) Uani 0.43(2) 1 d D . P D 1
I310 I 0.60214(4) 0.97237(11) 0.76615(5) 0.1192(10) Uani 1 1 d . . . B 1
I314 I 0.74670(15) -0.4779(6) 0.8970(2) 0.092(2) Uani 0.69(4) 1 d D . P E 1
I302 I 0.43365(9) 0.5011(3) 0.43253(11) 0.0867(16) Uani 0.70(2) 1 d D U P C 1
I306 I 0.55898(6) 0.0370(2) 0.84120(10) 0.0677(13) Uani 0.562(10) 1 d D . P F 1
I305 I 0.55877(7) 0.0349(3) 0.94696(8) 0.0717(13) Uani 0.562(10) 1 d D . P F 1
I408 I 0.5817(3) 0.9808(8) 1.0591(4) 0.1147(19) Uani 0.4043 1 d D U P G 2
I313 I 0.69794(9) -0.3298(8) 0.9065(2) 0.103(3) Uani 0.69(4) 1 d D . P E 1
I412 I 0.72881(15) 0.4308(9) 0.6557(5) 0.151(5) Uani 0.43(2) 1 d D . P D 1
I407 I 0.53274(19) 0.8317(13) 1.0682(3) 0.134(6) Uani 0.4043 1 d D U P G 2
I315 I 0.71758(7) -0.3863(4) 0.55730(16) 0.0861(15) Uani 0.514(3) 1 d D . P H 1
I316 I 0.77129(14) -0.4839(5) 0.60026(15) 0.109(2) Uani 0.514(3) 1 d D . P H 1
Zn35 Zn 0.57874(5) 0.85781(18) 0.74739(7) 0.0715(10) Uani 1 1 d . . . B 1
Zn32 Zn 0.39636(8) 0.3532(5) 0.73782(17) 0.049(3) Uani 0.59(3) 1 d D . P A 1
Zn44 Zn 0.5638(3) 0.8395(16) 1.0587(5) 0.0678(19) Uani 0.4043 1 d D U P G 2
Zn37 Zn 0.72888(12) -0.3352(6) 0.8965(2) 0.060(3) Uani 0.69(4) 1 d D . P E 1
Zn31 Zn 0.40997(11) 0.3823(5) 0.42391(15) 0.0623(15) Uani 0.70(2) 1 d D U P C 1
Zn39 Zn 0.88472(5) 0.12100(18) 0.54282(9) 0.0741(9) Uani 1 1 d . . . . .
Zn36 Zn 0.71782(14) 0.3994(8) 0.7089(5) 0.147(11) Uani 0.43(2) 1 d D . P D 1
Zn33 Zn 0.54779(9) 0.0956(4) 0.89144(17) 0.0511(17) Uani 0.562(10) 1 d D . P F 1
Zn38 Zn 0.74833(14) -0.3649(6) 0.5866(2) 0.074(4) Uani 0.514(3) 1 d D . P H 1
N310 N 0.4603(3) -0.0354(10) 0.8710(4) 0.057(4) Uani 1 1 d . U . . .
N314 N 0.5580(2) 0.5584(9) 0.8659(3) 0.049(4) Uani 1 1 d . U . . .
N320 N 0.6303(2) 0.5288(9) 0.6915(3) 0.045(4) Uani 1 1 d . . . . .
N309 N 0.4325(2) 0.0147(9) 0.8469(4) 0.052(3) Uani 1 1 d . U . . .
N326 N 0.7278(2) -0.0699(10) 0.7029(4) 0.053(4) Uani 1 1 d . . . . .
N302 N 0.4019(3) 0.2089(9) 0.5786(4) 0.058(4) Uani 1 1 d . U . . .
N315 N 0.5564(2) 0.5582(8) 0.9225(3) 0.048(4) Uani 1 1 d . U . . .
N316 N 0.5642(2) 0.6921(8) 0.8980(3) 0.051(4) Uani 1 1 d . U . . .
N304 N 0.3952(2) 0.0719(9) 0.6015(4) 0.055(4) Uani 1 1 d . U . . .
N305 N 0.3876(3) -0.2435(10) 0.5540(5) 0.067(5) Uani 1 1 d . U . . .
N321 N 0.6025(2) 0.4781(11) 0.6679(4) 0.056(4) Uani 1 1 d . . . . .
N313 N 0.5500(3) 0.2348(10) 0.8898(5) 0.065(4) Uani 1 1 d D U . . .
N307 N 0.4098(3) 0.2696(11) 0.7725(4) 0.059(5) Uani 1 1 d D . . . .
N318 N 0.5743(3) 0.7858(10) 0.7886(4) 0.069(5) Uani 1 1 d . . . . .
N319 N 0.5899(3) 0.7583(9) 0.7237(4) 0.054(4) Uani 1 1 d . . . . .
N323 N 0.5785(3) 0.2354(11) 0.5911(4) 0.064(5) Uani 1 1 d D . . . .
N308 N 0.4575(3) 0.0977(11) 0.8400(4) 0.060(4) Uani 1 1 d . U . . .
C360 C 0.6134(3) 0.5358(9) 0.6845(4) 0.041(4) Uani 1 1 d . . . . .
N327 N 0.7245(3) -0.0549(10) 0.7593(4) 0.059(4) Uani 1 1 d . . . . .
N328 N 0.7331(2) -0.1928(10) 0.7374(4) 0.054(4) Uani 1 1 d . . . . .
N303 N 0.3962(3) 0.0853(11) 0.5447(4) 0.066(5) Uani 1 1 d . U . . .
N330 N 0.7461(3) -0.2972(11) 0.6301(4) 0.074(6) Uani 1 1 d D . . . .
N324 N 0.6916(3) 0.4152(11) 0.6978(6) 0.071(5) Uani 1 1 d D . . . .
N306 N 0.3989(3) 0.2872(11) 0.6948(5) 0.071(5) Uani 1 1 d D U . . .
N333 N 0.7696(3) 0.0260(13) 0.5090(4) 0.066(5) Uani 1 1 d . . . . .
N335 N 0.7433(3) 0.2540(12) 0.4291(4) 0.062(5) Uani 1 1 d D . . . .
N301 N 0.4103(3) 0.3124(11) 0.4672(4) 0.076(5) Uani 1 1 d D U . . .
N325 N 0.7203(3) 0.2588(12) 0.7146(5) 0.069(5) Uani 1 1 d D . . . .
N312 N 0.5216(3) 0.0768(13) 0.8803(6) 0.075(6) Uani 1 1 d D . . . .
C321 C 0.4292(3) 0.1490(11) 0.8137(5) 0.052(5) Uani 1 1 d . . . . .
C345 C 0.5614(3) 0.6906(12) 0.9549(4) 0.050(5) Uani 1 1 d . . . . .
N322 N 0.6274(2) 0.3956(11) 0.6596(4) 0.055(4) Uani 1 1 d . . . . .
N332 N 0.7980(3) -0.0206(10) 0.5319(4) 0.059(5) Uani 1 1 d . . . . .
C363 C 0.5991(3) 0.3486(11) 0.6335(4) 0.053(5) Uani 1 1 d D . . . .
C324 C 0.4403(3) 0.0859(10) 0.8344(4) 0.049(4) Uani 1 1 d . U . . .
C342 C 0.5555(3) 0.5166(11) 0.8927(4) 0.050(4) Uani 1 1 d . U . . .
C381 C 0.7282(3) -0.1867(13) 0.7932(5) 0.052(5) Uani 1 1 d . . . . .
C307 C 0.3938(3) 0.0362(12) 0.5699(5) 0.058(5) Uani 1 1 d . U . . .
C309 C 0.3915(3) -0.0602(12) 0.5665(5) 0.056(5) Uani 1 1 d . U . . .
C361 C 0.6107(3) 0.4106(13) 0.6552(5) 0.050(5) Uani 1 1 d . . . . .
N311 N 0.4215(3) -0.2759(11) 0.9005(4) 0.064(4) Uani 1 1 d . U . . .
N317 N 0.5638(3) 0.7828(11) 1.0134(4) 0.069(6) Uani 1 1 d D . . . .
N329 N 0.7294(3) -0.2747(12) 0.8524(4) 0.063(5) Uani 1 1 d D . . . .
N336 N 0.8583(3) 0.1058(13) 0.5369(5) 0.076(6) Uani 1 1 d . . . . .
C352 C 0.5666(3) 0.6968(11) 0.8421(4) 0.053(5) Uani 1 1 d . . . . .
C325 C 0.4434(3) -0.0418(12) 0.8639(4) 0.054(4) Uani 1 1 d . U . . .
C356 C 0.5886(3) 0.6386(13) 0.6868(5) 0.057(5) Uani 1 1 d . . . . .
H356 H 0.581937 0.603699 0.670086 0.069 Uiso 1 1 calc R U . . .
C338 C 0.5540(3) 0.3698(12) 0.9201(5) 0.063(5) Uani 1 1 d . U . . .
H338 H 0.554895 0.398233 0.940743 0.075 Uiso 1 1 calc R U . . .
C303 C 0.4036(3) 0.2188(12) 0.5216(4) 0.061(5) Uani 1 1 d . U . . .
C304 C 0.4062(3) 0.3119(13) 0.5229(5) 0.064(5) Uani 1 1 d . U . . .
H304 H 0.405778 0.344956 0.542159 0.076 Uiso 1 1 calc R U . . .
C357 C 0.6055(3) 0.6155(12) 0.6976(4) 0.046(4) Uani 1 1 d . . . . .
C380 C 0.7324(3) -0.1545(11) 0.7095(5) 0.054(5) Uani 1 1 d . . . . .
C354 C 0.5762(4) 0.8258(13) 0.8181(5) 0.069(7) Uani 1 1 d . . . . .
H354 H 0.580468 0.885183 0.820794 0.083 Uiso 1 1 calc R U . . .
C316 C 0.3988(3) 0.1995(12) 0.6353(4) 0.057(5) Uani 1 1 d . U . . .
N334 N 0.7936(2) 0.1088(12) 0.4988(5) 0.064(5) Uani 1 1 d . . . . .
C378 C 0.7249(3) -0.0213(13) 0.7288(5) 0.059(5) Uani 1 1 d . . . . .
C306 C 0.4005(3) 0.1705(12) 0.5496(5) 0.058(5) Uani 1 1 d . U . . .
C308 C 0.3986(3) 0.1542(11) 0.6038(5) 0.055(5) Uani 1 1 d . U . . .
C388 C 0.7371(3) -0.2069(11) 0.6818(5) 0.051(5) Uani 1 1 d . . . . .
C343 C 0.5606(3) 0.6455(11) 0.9235(4) 0.050(4) Uani 1 1 d . U . . .
N331 N 0.7605(4) -0.2630(14) 0.5650(6) 0.089(6) Uani 1 1 d D U . . .
C315 C 0.4029(4) 0.2935(14) 0.6408(5) 0.069(6) Uani 1 1 d . U . . .
H315 H 0.405866 0.328091 0.623405 0.082 Uiso 1 1 calc R U . . .
C339 C 0.5530(3) 0.4177(11) 0.8915(5) 0.052(4) Uani 1 1 d . U . . .
C341 C 0.5482(3) 0.2828(12) 0.8631(6) 0.066(5) Uani 1 1 d . U . . .
H341 H 0.545591 0.252446 0.842850 0.079 Uiso 1 1 calc R U . . .
C344 C 0.5625(3) 0.6477(11) 0.8696(4) 0.050(4) Uani 1 1 d . U . . .
C327 C 0.4359(3) -0.1218(13) 0.8756(5) 0.058(4) Uani 1 1 d . U . . .
C379 C 0.7287(3) -0.1422(12) 0.7619(5) 0.052(4) Uani 1 1 d . . . . .
C362 C 0.6369(3) 0.4556(12) 0.6784(4) 0.051(5) Uani 1 1 d . . . . .
C364 C 0.5828(3) 0.3349(13) 0.6349(5) 0.064(6) Uani 1 1 d . . . . .
H364 H 0.577985 0.362462 0.651826 0.076 Uiso 1 1 calc R U . . .
C355 C 0.5808(3) 0.7098(13) 0.6990(5) 0.055(5) Uani 1 1 d . . . . .
H355 H 0.569223 0.725303 0.690244 0.066 Uiso 1 1 calc R U . . .
C329 C 0.4121(4) -0.2167(14) 0.8808(5) 0.071(5) Uani 1 1 d . U . . .
H329 H 0.400058 -0.228289 0.875208 0.085 Uiso 1 1 calc R U . . .
C334 C 0.4859(3) 0.0501(14) 0.8675(6) 0.066(6) Uani 1 1 d . . . . .
C305 C 0.4095(3) 0.3529(13) 0.4953(5) 0.063(5) Uani 1 1 d . U . . .
H305 H 0.411461 0.415627 0.496263 0.076 Uiso 1 1 calc R U . . .
C320 C 0.4126(3) 0.1374(15) 0.8064(5) 0.063(6) Uani 1 1 d . . . . .
H320 H 0.407305 0.088262 0.815240 0.076 Uiso 1 1 calc R U . . .
C389 C 0.7412(3) -0.2939(13) 0.6843(6) 0.068(6) Uani 1 1 d . . . . .
H389 H 0.740587 -0.324299 0.704109 0.082 Uiso 1 1 calc R U . . .
C348 C 0.5690(3) 0.8184(12) 0.9884(5) 0.063(6) Uani 1 1 d . . . . .
H348 H 0.574197 0.876043 0.990754 0.075 Uiso 1 1 calc R U . . .
C351 C 0.5649(4) 0.6574(11) 0.8111(5) 0.068(7) Uani 1 1 d . . . . .
H351 H 0.561207 0.596991 0.808134 0.081 Uiso 1 1 calc R U . . .
C353 C 0.5719(4) 0.7806(13) 0.8437(5) 0.070(7) Uani 1 1 d . . . . .
H353 H 0.572741 0.810971 0.863955 0.084 Uiso 1 1 calc R U . . .
C397 C 0.7773(3) 0.0903(17) 0.4945(5) 0.067(6) Uani 1 1 d . . . . .
C382 C 0.7240(4) -0.1411(15) 0.8196(5) 0.072(7) Uani 1 1 d . . . . .
H382 H 0.720797 -0.079755 0.818038 0.086 Uiso 1 1 calc R U . . .
C337 C 0.5536(3) 0.2780(13) 0.9168(6) 0.072(6) Uani 1 1 d . U . . .
H337 H 0.556221 0.243633 0.936231 0.086 Uiso 1 1 calc R U . . .
C401 C 0.7367(4) 0.2032(18) 0.4494(6) 0.079(7) Uani 1 1 d . . . . .
H401 H 0.724569 0.203678 0.449334 0.094 Uiso 1 1 calc R U . . .
C406 C 0.8226(4) 0.0727(17) 0.5247(6) 0.076(7) Uani 1 1 d . . . . .
C319 C 0.4025(3) 0.1974(16) 0.7853(5) 0.069(7) Uani 1 1 d . . . . .
H319 H 0.390352 0.187919 0.779867 0.083 Uiso 1 1 calc R U . . .
C398 C 0.8038(3) 0.0527(17) 0.5171(5) 0.068(6) Uani 1 1 d . . . . .
C375 C 0.7228(3) 0.0747(14) 0.7247(6) 0.064(6) Uani 1 1 d . . . . .
C311 C 0.3864(4) -0.1866(13) 0.5288(6) 0.080(6) Uani 1 1 d . U . . .
H311 H 0.383976 -0.207921 0.507027 0.096 Uiso 1 1 calc R U . . .
C314 C 0.4026(4) 0.3316(14) 0.6686(5) 0.070(6) Uani 1 1 d . U . . .
H314 H 0.405203 0.393634 0.670737 0.085 Uiso 1 1 calc R U . . .
C323 C 0.4264(3) 0.2841(15) 0.7828(5) 0.065(6) Uani 1 1 d . . . . .
H323 H 0.431452 0.335696 0.775004 0.078 Uiso 1 1 calc R U . . .
C326 C 0.4667(3) 0.0332(13) 0.8589(5) 0.062(4) Uani 1 1 d . U . . .
C370 C 0.6559(3) 0.4405(13) 0.6853(5) 0.057(5) Uani 1 1 d . . . . .
C365 C 0.5725(4) 0.2818(17) 0.6127(6) 0.080(8) Uani 1 1 d . . . . .
H365 H 0.560432 0.279079 0.613305 0.096 Uiso 1 1 calc R U . . .
C396 C 0.7813(3) -0.0308(15) 0.5262(5) 0.062(6) Uani 1 1 d . . . . .
C340 C 0.5500(3) 0.3749(11) 0.8626(5) 0.057(5) Uani 1 1 d . U . . .
H340 H 0.549054 0.406765 0.842625 0.069 Uiso 1 1 calc R U . . .
C359 C 0.6067(4) 0.7413(14) 0.7332(6) 0.068(6) Uani 1 1 d . . . . .
H359 H 0.613261 0.778335 0.749354 0.081 Uiso 1 1 calc R U . . .
C400 C 0.7476(3) 0.1479(14) 0.4714(5) 0.061(6) Uani 1 1 d . . . . .
H400 H 0.742700 0.109538 0.485598 0.074 Uiso 1 1 calc R U . . .
C349 C 0.5675(3) 0.7766(13) 0.9583(6) 0.064(6) Uani 1 1 d . . . . .
H349 H 0.570597 0.807252 0.940252 0.077 Uiso 1 1 calc R U . . .
C350 C 0.5684(4) 0.7040(14) 0.7857(5) 0.077(8) Uani 1 1 d . . . . .
H350 H 0.566574 0.676619 0.764802 0.092 Uiso 1 1 calc R U . . .
O1A O 0.5051(3) 0.2559(14) 0.8004(6) 0.070(7) Uani 0.633 1 d D U P . .
H1A H 0.501805 0.213899 0.811352 0.104 Uiso 0.633 1 calc R U P . .
C310 C 0.3887(4) -0.0956(13) 0.5354(6) 0.070(6) Uani 1 1 d . U . . .
H310 H 0.388333 -0.055794 0.517499 0.084 Uiso 1 1 calc R U . . .
C346 C 0.5566(4) 0.6518(14) 0.9810(5) 0.079(8) Uani 1 1 d . . . . .
H346 H 0.552292 0.592285 0.979427 0.095 Uiso 1 1 calc R U . . .
C318 C 0.3953(4) 0.1992(14) 0.6915(5) 0.077(6) Uani 1 1 d . U . . .
H318 H 0.392664 0.166617 0.709558 0.092 Uiso 1 1 calc R U . . .
C328 C 0.4182(3) -0.1401(15) 0.8678(5) 0.066(5) Uani 1 1 d . U . . .
H328 H 0.410640 -0.101427 0.854061 0.080 Uiso 1 1 calc R U . . .
C317 C 0.3953(4) 0.1552(15) 0.6620(5) 0.078(6) Uani 1 1 d . U . . .
H317 H 0.392939 0.092895 0.660576 0.093 Uiso 1 1 calc R U . . .
C335 C 0.4958(4) 0.012(2) 0.8922(8) 0.097(10) Uani 1 1 d . . . . .
H335 H 0.490717 -0.026534 0.905976 0.116 Uiso 1 1 calc R U . . .
C399 C 0.7651(3) 0.1490(14) 0.4725(5) 0.062(5) Uani 1 1 d D . . . .
C7A C 0.4679(4) 0.4525(12) 0.7584(6) 0.052(7) Uani 0.633 1 d D U P . .
O2A O 0.4768(3) 0.4716(15) 0.7082(6) 0.076(7) Uani 0.633 1 d D U P . .
C4A C 0.4655(3) 0.3546(13) 0.7506(7) 0.054(7) Uani 0.633 1 d D U P . .
C376 C 0.7216(4) 0.1131(13) 0.6926(6) 0.082(8) Uani 1 1 d . . . . .
H376 H 0.721973 0.076197 0.674154 0.098 Uiso 1 1 calc R U . . .
C390 C 0.7464(4) -0.3418(15) 0.6585(6) 0.076(7) Uani 1 1 d . . . . .
H390 H 0.749909 -0.402528 0.660827 0.091 Uiso 1 1 calc R U . . .
C385 C 0.7332(4) -0.2776(16) 0.7981(5) 0.075(7) Uani 1 1 d . . . . .
H385 H 0.736256 -0.310859 0.780535 0.090 Uiso 1 1 calc R U . . .
C368 C 0.6837(3) 0.471(2) 0.7157(10) 0.118(14) Uani 1 1 d . . . . .
H368 H 0.690635 0.501042 0.733252 0.141 Uiso 1 1 calc R U . . .
C358 C 0.6151(3) 0.6698(18) 0.7201(6) 0.075(7) Uani 1 1 d . . . . .
H358 H 0.627157 0.659667 0.726765 0.089 Uiso 1 1 calc R U . . .
C313 C 0.3917(4) -0.1202(12) 0.5915(6) 0.073(6) Uani 1 1 d . U . . .
H313 H 0.392887 -0.100237 0.613429 0.087 Uiso 1 1 calc R U . . .
C302 C 0.4047(4) 0.1763(12) 0.4927(5) 0.088(7) Uani 1 1 d . U . . .
H302 H 0.403396 0.113242 0.490744 0.105 Uiso 1 1 calc R U . . .
C393 C 0.7744(4) -0.1113(19) 0.5395(7) 0.084(6) Uani 1 1 d . U . . .
C312 C 0.3900(3) -0.2116(12) 0.5840(6) 0.069(5) Uani 1 1 d . U . . .
H312 H 0.390583 -0.252922 0.601464 0.082 Uiso 1 1 calc R U . . .
C333 C 0.4939(3) 0.103(3) 0.8484(8) 0.102(11) Uani 1 1 d . . . . .
H333 H 0.487533 0.131626 0.829864 0.123 Uiso 1 1 calc R U . . .
C404 C 0.8508(4) 0.045(3) 0.5550(7) 0.106(12) Uani 1 1 d . . . . .
H404 H 0.857931 0.015922 0.572723 0.127 Uiso 1 1 calc R U . . .
C377 C 0.7199(4) 0.2068(18) 0.6892(7) 0.101(10) Uani 1 1 d . . . . .
H377 H 0.718495 0.232590 0.668089 0.122 Uiso 1 1 calc R U . . .
C384 C 0.7337(3) -0.3171(16) 0.8268(5) 0.068(6) Uani 1 1 d . . . . .
H384 H 0.737223 -0.377876 0.829084 0.082 Uiso 1 1 calc R U . . .
C3A C 0.4518(3) 0.3271(14) 0.7272(6) 0.051(7) Uani 0.633 1 d D U P . .
H3A H 0.444529 0.370527 0.715126 0.061 Uiso 0.633 1 calc R U P . .
C2A C 0.4487(4) 0.2365(15) 0.7209(7) 0.059(7) Uani 0.633 1 d D U P . .
H2A H 0.439072 0.217811 0.705180 0.070 Uiso 0.633 1 calc R U P . .
C5A C 0.4768(3) 0.2923(16) 0.7679(7) 0.065(7) Uani 0.633 1 d D U P . .
O3A O 0.4585(3) 0.4282(15) 0.8079(6) 0.069(6) Uani 0.633 1 d D U P . .
C331 C 0.4459(4) -0.1871(15) 0.8938(7) 0.082(6) Uani 1 1 d . U . . .
H331 H 0.458171 -0.182802 0.897162 0.098 Uiso 1 1 calc R U . . .
C347 C 0.5579(4) 0.6979(13) 1.0105(5) 0.089(10) Uani 1 1 d . . . . .
H347 H 0.554694 0.668844 1.028813 0.107 Uiso 1 1 calc R U . . .
C374 C 0.7214(4) 0.1357(16) 0.7504(7) 0.087(9) Uani 1 1 d . . . . .
H374 H 0.720755 0.114211 0.771652 0.105 Uiso 1 1 calc R U . . .
C392 C 0.7575(4) -0.1397(17) 0.5298(5) 0.077(5) Uani 1 1 d . U . . .
H392 H 0.750250 -0.105648 0.513591 0.092 Uiso 1 1 calc R U . . .
C336 C 0.5133(4) 0.026(2) 0.8986(8) 0.099(10) Uani 1 1 d . . . . .
H336 H 0.519838 -0.001471 0.917230 0.118 Uiso 1 1 calc R U . . .
C369 C 0.6662(4) 0.4863(17) 0.7106(8) 0.095(10) Uani 1 1 d . . . . .
H369 H 0.661210 0.527193 0.723820 0.114 Uiso 1 1 calc R U . . .
C383 C 0.7245(4) -0.1882(16) 0.8484(5) 0.080(8) Uani 1 1 d . . . . .
H383 H 0.721324 -0.157623 0.866407 0.097 Uiso 1 1 calc R U . . .
C373 C 0.7209(3) 0.2290(14) 0.7438(6) 0.065(6) Uani 1 1 d . . . . .
H373 H 0.721032 0.270182 0.761218 0.078 Uiso 1 1 calc R U . . .
C322 C 0.4370(3) 0.2280(15) 0.8044(7) 0.075(7) Uani 1 1 d . . . . .
H322 H 0.448784 0.242158 0.812458 0.090 Uiso 1 1 calc R U . . .
C8A C 0.4736(4) 0.5099(14) 0.7363(7) 0.058(7) Uani 0.633 1 d D U P . .
C467 C 0.6054(10) 0.262(4) 0.627(3) 0.076(9) Uani 0.164 1 d D . P I 1
H467 H 0.616867 0.244134 0.636068 0.091 Uiso 0.164 1 calc R U P I 1
C387 C 0.7372(4) -0.1598(15) 0.6524(5) 0.088(9) Uani 1 1 d . . . . .
H387 H 0.734471 -0.098049 0.649850 0.105 Uiso 1 1 calc R U . . .
C11A C 0.4656(5) 0.5793(17) 0.7935(7) 0.074(9) Uani 0.633 1 d D U P . .
H11A H 0.462613 0.602809 0.812955 0.089 Uiso 0.633 1 calc R U P . .
C301 C 0.4077(5) 0.2278(15) 0.4666(5) 0.096(8) Uani 1 1 d . U . . .
H301 H 0.407904 0.197780 0.446548 0.115 Uiso 1 1 calc R U . . .
C372 C 0.6818(5) 0.377(3) 0.6738(10) 0.121(13) Uani 1 1 d . . . . .
H372 H 0.687278 0.339466 0.660235 0.145 Uiso 1 1 calc R U . . .
C408 C 0.8487(4) 0.142(2) 0.5123(8) 0.115(13) Uani 1 1 d . . . . .
H408 H 0.854123 0.178125 0.498199 0.138 Uiso 1 1 calc R U . . .
C371 C 0.6636(4) 0.386(2) 0.6656(7) 0.099(11) Uani 1 1 d . . . . .
H371 H 0.657073 0.355836 0.647488 0.119 Uiso 1 1 calc R U . . .
C407 C 0.8309(4) 0.131(2) 0.5053(9) 0.125(15) Uani 1 1 d . . . . .
H407 H 0.824270 0.162486 0.487641 0.149 Uiso 1 1 calc R U . . .
C466 C 0.5945(12) 0.204(5) 0.607(4) 0.093(12) Uani 0.164 1 d D . P I 1
H466 H 0.597949 0.144300 0.604131 0.112 Uiso 0.164 1 calc R U P I 1
C502 C 0.7587(10) 0.287(4) 0.443(3) 0.096(13) Uani 0.21(7) 1 d D . P J 1
H502 H 0.761205 0.348408 0.440434 0.115 Uiso 0.21(7) 1 calc R U P J 1
C391 C 0.7503(4) -0.2149(17) 0.5421(7) 0.085(6) Uani 1 1 d . U . . .
H391 H 0.738602 -0.231609 0.534661 0.103 Uiso 1 1 calc R U . . .
C395 C 0.7767(5) -0.238(2) 0.5754(9) 0.118(9) Uani 1 1 d . U . . .
H395 H 0.783430 -0.272483 0.592225 0.142 Uiso 1 1 calc R U . K 4
C332 C 0.5124(5) 0.113(2) 0.8567(9) 0.110(11) Uani 1 1 d . . . . .
H332 H 0.517985 0.150975 0.843213 0.132 Uiso 1 1 calc R U . . .
C330 C 0.4379(4) -0.2607(18) 0.9076(7) 0.091(7) Uani 1 1 d . U . . .
H330 H 0.444877 -0.299403 0.922497 0.110 Uiso 1 1 calc R U . . .
C394 C 0.7847(4) -0.164(2) 0.5626(8) 0.103(8) Uani 1 1 d . U . . .
H394 H 0.796593 -0.150574 0.569658 0.124 Uiso 1 1 calc R U . . .
C386 C 0.7418(5) -0.2121(19) 0.6275(7) 0.118(13) Uani 1 1 d . . . . .
H386 H 0.741781 -0.184121 0.606993 0.142 Uiso 1 1 calc R U . . .
C1A C 0.4598(4) 0.1738(16) 0.7381(7) 0.065(8) Uani 0.633 1 d D U P . .
H1AA H 0.457915 0.111785 0.733908 0.078 Uiso 0.633 1 calc R U P . .
C405 C 0.8337(4) 0.024(2) 0.5484(7) 0.095(10) Uani 1 1 d . . . . .
H405 H 0.829213 -0.023543 0.559705 0.114 Uiso 1 1 calc R U . . .
C503 C 0.7710(8) 0.234(5) 0.461(3) 0.096(13) Uani 0.21(7) 1 d D . P J 1
H503 H 0.782796 0.251584 0.466502 0.115 Uiso 0.21(7) 1 calc R U P J 1
C12A C 0.4641(4) 0.4878(16) 0.7874(7) 0.061(7) Uani 0.633 1 d D U P . .
C9A C 0.4757(4) 0.6008(15) 0.7432(7) 0.072(9) Uani 0.633 1 d D U P . .
H9A H 0.480145 0.638900 0.728337 0.086 Uiso 0.633 1 calc R U P . .
C14A C 0.4846(5) 0.527(3) 0.6865(11) 0.093(14) Uani 0.633 1 d D U P . .
H14A H 0.486131 0.491703 0.667277 0.139 Uiso 0.633 1 calc . U P . .
H14B H 0.495899 0.547988 0.697605 0.139 Uiso 0.633 1 calc . U P . .
H14C H 0.477071 0.578028 0.679650 0.139 Uiso 0.633 1 calc . U P . .
C10A C 0.4713(5) 0.6363(16) 0.7715(8) 0.075(9) Uani 0.633 1 d D U P . .
H10A H 0.472302 0.698721 0.775639 0.089 Uiso 0.633 1 calc R U P . .
C13A C 0.4916(4) 0.321(2) 0.7939(9) 0.073(9) Uani 0.633 1 d D U P . .
H13A H 0.496558 0.377410 0.786895 0.087 Uiso 0.633 1 calc R U P . .
H13B H 0.487121 0.333726 0.814205 0.087 Uiso 0.633 1 calc R U P . .
C6A C 0.4736(4) 0.2017(17) 0.7614(7) 0.070(8) Uani 0.633 1 d D U P . .
H6A H 0.480998 0.158202 0.773086 0.084 Uiso 0.633 1 calc R U P . .
C15A C 0.4540(7) 0.463(3) 0.8375(11) 0.115(17) Uani 0.633 1 d D U P . .
H15A H 0.441379 0.462491 0.835920 0.172 Uiso 0.633 1 calc . U P . .
H15B H 0.458303 0.524276 0.840910 0.172 Uiso 0.633 1 calc . U P . .
H15C H 0.459250 0.425470 0.855878 0.172 Uiso 0.633 1 calc . U P . .
I404 I 0.4097(3) 0.4911(6) 0.7347(3) 0.143(6) Uani 0.41(3) 1 d D . P A 2
Zn42 Zn 0.3945(2) 0.3439(9) 0.7364(2) 0.099(8) Uani 0.41(3) 1 d D . P A 2
I403 I 0.36304(18) 0.3261(14) 0.7422(3) 0.132(6) Uani 0.41(3) 1 d D . P A 2
I414 I 0.7412(6) -0.4922(11) 0.8933(5) 0.134(8) Uani 0.31(4) 1 d D . P E 2
Zn47 Zn 0.7268(4) -0.3409(15) 0.8946(5) 0.105(13) Uani 0.31(4) 1 d D . P E 2
I413 I 0.6959(3) -0.320(2) 0.9031(7) 0.139(9) Uani 0.31(4) 1 d D . P E 2
I401 I 0.3846(3) 0.4016(10) 0.3954(2) 0.111(4) Uani 0.30(2) 1 d D U P C 2
Zn41 Zn 0.4150(3) 0.3695(10) 0.4237(4) 0.0623(15) Uani 0.30(2) 1 d D U P C 2
I402 I 0.4403(4) 0.4805(11) 0.4384(7) 0.155(7) Uani 0.30(2) 1 d D U P C 2
I405 I 0.56117(17) 0.0269(8) 0.9327(6) 0.322(13) Uani 0.438(10) 1 d D . P F 2
Zn43 Zn 0.54789(16) 0.0984(7) 0.8803(5) 0.166(10) Uani 0.438(10) 1 d D . P F 2
I406 I 0.56023(15) 0.0609(10) 0.8295(6) 0.332(12) Uani 0.438(10) 1 d D . P F 2
I416 I 0.7777(2) -0.4678(8) 0.6087(4) 0.229(11) Uani 0.427(3) 1 d D . P H 2
Zn48 Zn 0.7517(2) -0.3692(7) 0.5904(3) 0.153(12) Uani 0.427(3) 1 d D . P H 2
I415 I 0.72178(19) -0.4149(6) 0.5612(2) 0.207(9) Uani 0.427(3) 1 d D . P H 2
I307 I 0.53268(12) 0.8395(10) 1.0666(2) 0.127(4) Uani 0.556 1 d D U P G 1
Zn34 Zn 0.5634(2) 0.8513(11) 1.0563(3) 0.0678(19) Uani 0.556 1 d D U P G 1
I308 I 0.5793(2) 0.9975(5) 1.0537(3) 0.1147(19) Uani 0.556 1 d D U P G 1
I312 I 0.72788(11) 0.4135(5) 0.64786(14) 0.089(2) Uani 0.57(2) 1 d D . P D 2
Zn46 Zn 0.71793(9) 0.3960(4) 0.70257(16) 0.054(2) Uani 0.57(2) 1 d D . P D 2
I311 I 0.73015(8) 0.4917(4) 0.75153(14) 0.0680(17) Uani 0.57(2) 1 d D . P D 2
I507 I 0.5421(7) 0.896(4) 1.0607(12) 0.080 Uiso 0.0398 1 d D U P G 3
I508 I 0.5957(6) 0.972(3) 1.0554(12) 0.080 Uiso 0.0398 1 d D U P G 3
Zn54 Zn 0.5712(7) 0.866(8) 1.049(3) 0.080 Uiso 0.0398 1 d D U P G 3
Zn58 Zn 0.7644(7) -0.369(7) 0.6048(19) 0.080 Uiso 0.059(2) 1 d D U P H 3
I515 I 0.7419(4) -0.463(2) 0.5689(8) 0.080 Uiso 0.059(2) 1 d D U P H 3
I516 I 0.7912(4) -0.434(2) 0.6396(8) 0.080 Uiso 0.059(2) 1 d D U P H 3
C403 C 0.7718(4) 0.199(3) 0.4475(11) 0.096(13) Uani 0.79(7) 1 d D . P J 2
H403 H 0.783669 0.196533 0.445509 0.115 Uiso 0.79(7) 1 calc R U P J 2
C402 C 0.7602(4) 0.250(3) 0.4267(11) 0.096(13) Uani 0.79(7) 1 d D . P J 2
H402 H 0.764201 0.283038 0.410149 0.115 Uiso 0.79(7) 1 calc R U P J 2
C367 C 0.6064(4) 0.3049(18) 0.6085(7) 0.076(9) Uani 0.836 1 d D . P I 2
H367 H 0.618183 0.312762 0.606652 0.091 Uiso 0.836 1 calc R U P I 2
C366 C 0.5956(5) 0.251(2) 0.5869(9) 0.093(12) Uani 0.836 1 d D . P I 2
H366 H 0.599817 0.223794 0.569159 0.112 Uiso 0.836 1 calc R U P I 2

loop_
_atom_site_aniso_label
_atom_site_aniso_U_11
_atom_site_aniso_U_22
_atom_site_aniso_U_33
_atom_site_aniso_U_23
_atom_site_aniso_U_13
_atom_site_aniso_U_12
I317 0.0891(11) 0.0357(7) 0.1209(15) 0.0183(8) 0.0107(10) 0.0008(7)
I304 0.098(4) 0.0236(16) 0.064(3) -0.0075(14) 0.0175(18) 0.0028(13)
I309 0.1456(18) 0.0697(11) 0.1033(14) 0.0496(10) 0.0674(13) 0.0457(11)
I318 0.1375(17) 0.0498(9) 0.1167(16) -0.0164(10) 0.0433(13) -0.0026(10)
I301 0.118(3) 0.0635(18) 0.070(3) 0.0230(18) 0.0533(17) 0.0316(17)
I303 0.059(3) 0.086(3) 0.084(4) -0.020(2) 0.0089(19) 0.015(2)
I411 0.123(8) 0.055(5) 0.367(19) -0.074(9) -0.079(10) 0.024(5)
I310 0.243(3) 0.0402(9) 0.0919(13) -0.0303(9) 0.0793(16) -0.0367(12)
I314 0.145(6) 0.035(2) 0.099(3) 0.005(2) 0.030(3) -0.002(3)
I302 0.160(4) 0.0211(17) 0.088(2) -0.0122(13) 0.045(2) -0.0044(17)
I306 0.091(2) 0.0138(12) 0.105(3) 0.0094(14) 0.0359(18) 0.0102(12)
I305 0.100(3) 0.0307(16) 0.075(2) 0.0330(12) -0.0135(15) -0.0082(15)
I408 0.288(6) 0.010(3) 0.041(3) 0.008(2) 0.016(3) -0.001(4)
I313 0.072(4) 0.150(5) 0.088(4) 0.035(4) 0.015(2) -0.026(3)
I412 0.089(5) 0.040(4) 0.321(16) 0.049(6) 0.027(7) -0.008(3)
I407 0.168(10) 0.180(14) 0.053(5) -0.062(7) 0.018(6) 0.050(8)
I315 0.119(3) 0.062(3) 0.085(3) -0.021(2) 0.039(2) -0.038(2)
I316 0.212(7) 0.050(3) 0.084(3) 0.018(2) 0.074(3) 0.022(3)
Zn35 0.150(3) 0.0310(13) 0.0461(15) 0.0069(11) 0.0526(17) 0.0148(15)
Zn32 0.061(4) 0.031(4) 0.053(5) -0.002(3) 0.006(3) 0.011(3)
Zn44 0.146(3) 0.029(4) 0.026(2) 0.002(3) 0.0078(19) 0.030(3)
Zn37 0.077(5) 0.046(4) 0.056(5) 0.002(3) 0.013(3) -0.009(4)
Zn31 0.134(5) 0.016(2) 0.0471(15) 0.0031(14) 0.045(3) 0.026(2)
Zn39 0.092(2) 0.0261(13) 0.104(3) 0.0049(14) 0.0170(19) -0.0013(13)
Zn36 0.059(9) 0.042(8) 0.32(3) -0.017(11) -0.022(11) 0.005(6)
Zn33 0.071(4) 0.015(3) 0.065(3) 0.021(2) 0.003(3) -0.006(2)
Zn38 0.128(9) 0.044(7) 0.056(6) 0.001(5) 0.030(5) -0.009(6)
N310 0.102(9) 0.026(6) 0.044(8) -0.002(6) 0.014(7) -0.004(7)
N314 0.116(12) 0.016(5) 0.019(5) -0.005(4) 0.021(6) 0.014(6)
N320 0.084(12) 0.016(6) 0.039(8) -0.004(6) 0.016(7) -0.002(7)
N309 0.104(9) 0.012(6) 0.042(7) 0.001(5) 0.016(7) -0.005(6)
N326 0.076(11) 0.026(6) 0.060(8) -0.002(5) 0.022(8) -0.002(6)
N302 0.118(13) 0.018(6) 0.046(7) 0.017(5) 0.031(7) 0.019(7)
N315 0.111(12) 0.007(5) 0.028(5) 0.001(4) 0.018(7) 0.009(6)
N316 0.116(12) 0.010(5) 0.031(6) -0.005(4) 0.026(7) 0.006(6)
N304 0.111(12) 0.008(5) 0.051(7) 0.005(5) 0.029(8) 0.008(6)
N305 0.103(13) 0.019(7) 0.081(9) 0.003(5) 0.019(9) -0.010(8)
N321 0.090(13) 0.041(9) 0.044(9) -0.017(7) 0.029(8) -0.006(8)
N313 0.094(12) 0.023(7) 0.072(8) -0.006(5) -0.006(8) -0.001(7)
N307 0.097(14) 0.031(8) 0.052(10) 0.015(7) 0.021(9) -0.008(9)
N318 0.150(17) 0.025(6) 0.043(7) 0.000(6) 0.048(9) 0.002(8)
N319 0.101(14) 0.018(7) 0.052(9) -0.011(6) 0.036(9) -0.011(8)
N323 0.132(17) 0.034(9) 0.027(7) 0.010(6) 0.018(9) -0.011(9)
N308 0.093(9) 0.037(8) 0.050(9) 0.005(6) 0.008(8) -0.008(7)
C360 0.087(14) 0.005(6) 0.035(8) -0.006(6) 0.020(9) 0.001(7)
N327 0.097(13) 0.024(6) 0.059(8) -0.014(6) 0.018(8) -0.002(7)
N328 0.083(12) 0.031(7) 0.051(7) -0.003(5) 0.021(7) 0.002(7)
N303 0.122(14) 0.030(6) 0.051(8) 0.006(5) 0.030(8) 0.009(7)
N330 0.16(2) 0.026(8) 0.051(10) 0.010(7) 0.047(11) -0.013(10)
N324 0.084(14) 0.027(9) 0.097(15) 0.013(9) 0.001(11) 0.007(9)
N306 0.121(14) 0.032(7) 0.066(9) 0.017(6) 0.033(9) 0.027(8)
N333 0.099(14) 0.065(12) 0.039(9) 0.005(8) 0.025(9) -0.005(10)
N335 0.091(14) 0.040(9) 0.057(10) -0.002(8) 0.022(9) 0.008(9)
N301 0.170(17) 0.026(6) 0.044(7) 0.004(6) 0.054(9) 0.001(9)
N325 0.082(13) 0.043(10) 0.078(13) -0.014(9) 0.004(10) -0.001(9)
N312 0.088(15) 0.039(10) 0.087(15) -0.006(10) -0.015(12) 0.013(10)
C321 0.078(14) 0.020(8) 0.061(12) 0.013(8) 0.014(10) -0.002(9)
C345 0.091(15) 0.025(9) 0.035(9) -0.005(7) 0.009(9) 0.008(9)
N322 0.074(12) 0.048(10) 0.038(8) -0.014(7) 0.000(8) 0.003(8)
N332 0.099(15) 0.028(8) 0.054(10) 0.008(7) 0.024(9) -0.003(8)
C363 0.105(17) 0.021(8) 0.035(9) -0.020(7) 0.015(10) -0.014(9)
C324 0.093(9) 0.005(6) 0.047(9) -0.005(5) 0.009(8) -0.007(6)
C342 0.111(14) 0.024(7) 0.019(6) -0.005(5) 0.019(7) 0.014(8)
C381 0.068(13) 0.032(9) 0.055(11) -0.016(8) 0.011(9) -0.013(9)
C307 0.108(15) 0.020(7) 0.051(7) 0.002(5) 0.028(8) 0.005(8)
C309 0.099(14) 0.016(7) 0.056(8) 0.007(5) 0.020(9) 0.000(8)
C361 0.063(13) 0.042(10) 0.042(10) -0.014(8) 0.003(9) -0.009(9)
N311 0.123(11) 0.031(8) 0.044(8) 0.013(6) 0.026(9) 0.007(8)
N317 0.137(18) 0.030(9) 0.036(8) 0.009(7) 0.004(9) 0.012(10)
N329 0.088(13) 0.049(10) 0.055(10) -0.003(8) 0.020(9) 0.001(9)
N336 0.101(16) 0.046(11) 0.078(14) 0.015(10) 0.012(11) 0.012(10)
C352 0.113(16) 0.021(6) 0.034(7) 0.009(6) 0.035(9) 0.017(7)
C325 0.101(9) 0.030(8) 0.032(8) 0.000(6) 0.012(8) 0.000(7)
C356 0.080(15) 0.035(10) 0.059(12) -0.005(9) 0.016(10) -0.006(10)
C338 0.115(15) 0.019(7) 0.051(8) -0.002(6) 0.007(9) -0.011(8)
C303 0.138(17) 0.023(7) 0.028(7) 0.008(6) 0.029(9) 0.016(8)
C304 0.130(16) 0.026(7) 0.042(8) -0.007(6) 0.034(9) 0.006(9)
C357 0.069(13) 0.039(10) 0.033(9) -0.006(7) 0.016(8) -0.007(9)
C380 0.091(14) 0.017(6) 0.057(8) -0.002(6) 0.022(9) -0.006(7)
C354 0.15(2) 0.025(8) 0.042(8) -0.003(6) 0.050(10) 0.003(10)
C316 0.122(15) 0.021(7) 0.036(8) 0.008(6) 0.034(9) 0.014(8)
N334 0.070(12) 0.051(11) 0.069(12) 0.017(9) 0.010(9) -0.009(9)
C378 0.086(15) 0.029(8) 0.063(8) -0.007(6) 0.016(9) 0.001(8)
C306 0.102(14) 0.026(6) 0.051(7) 0.006(6) 0.032(9) 0.015(7)
C308 0.108(14) 0.014(5) 0.046(8) 0.008(5) 0.024(9) 0.009(7)
C388 0.087(15) 0.020(8) 0.048(10) -0.018(7) 0.018(10) -0.007(8)
C343 0.107(13) 0.014(5) 0.032(7) 0.000(5) 0.021(8) 0.010(7)
N331 0.146(15) 0.048(11) 0.086(13) -0.002(8) 0.057(11) -0.008(10)
C315 0.125(17) 0.029(7) 0.057(9) 0.003(7) 0.030(10) 0.002(9)
C339 0.097(14) 0.014(7) 0.046(7) -0.007(5) 0.012(8) 0.000(7)
C341 0.109(15) 0.018(7) 0.067(9) -0.014(6) 0.004(10) 0.000(8)
C344 0.101(13) 0.021(6) 0.029(6) -0.004(5) 0.021(7) 0.015(7)
C327 0.103(11) 0.026(8) 0.048(10) 0.009(7) 0.019(9) 0.013(7)
C379 0.077(13) 0.030(7) 0.051(8) -0.007(6) 0.014(9) -0.001(7)
C362 0.086(15) 0.028(9) 0.037(9) -0.001(7) 0.003(9) 0.008(9)
C364 0.109(19) 0.036(11) 0.049(11) -0.022(9) 0.023(11) -0.024(11)
C355 0.079(14) 0.037(10) 0.055(11) 0.020(9) 0.024(10) 0.017(9)
C329 0.116(12) 0.040(9) 0.060(11) 0.026(8) 0.025(10) 0.004(8)
C334 0.080(16) 0.034(11) 0.085(16) -0.004(11) 0.018(13) 0.002(10)
C305 0.125(16) 0.024(7) 0.048(8) -0.005(6) 0.037(9) 0.005(9)
C320 0.095(18) 0.049(12) 0.043(11) 0.016(9) 0.004(11) -0.014(11)
C389 0.100(18) 0.021(9) 0.087(16) 0.003(10) 0.026(13) 0.007(10)
C348 0.12(2) 0.022(9) 0.043(10) 0.001(8) 0.014(11) -0.001(10)
C351 0.16(2) 0.013(7) 0.043(8) -0.003(5) 0.043(10) 0.006(9)
C353 0.16(2) 0.034(7) 0.031(8) -0.010(6) 0.044(11) -0.008(10)
C397 0.079(16) 0.081(17) 0.042(11) 0.022(11) 0.016(10) -0.020(13)
C382 0.14(2) 0.042(12) 0.044(11) -0.012(9) 0.030(12) 0.015(12)
C337 0.113(16) 0.022(7) 0.071(9) -0.002(6) -0.009(10) -0.008(9)
C401 0.102(19) 0.071(17) 0.064(14) 0.030(13) 0.016(13) -0.021(14)
C406 0.091(18) 0.061(15) 0.076(16) 0.024(13) 0.020(13) 0.004(13)
C319 0.103(18) 0.060(14) 0.040(10) 0.034(10) -0.004(11) -0.010(12)
C398 0.094(18) 0.066(15) 0.048(11) 0.013(11) 0.026(11) -0.005(13)
C375 0.074(15) 0.038(11) 0.077(15) -0.013(10) 0.005(11) 0.006(10)
C311 0.151(19) 0.016(7) 0.075(10) 0.000(6) 0.021(12) -0.004(9)
C314 0.129(17) 0.031(8) 0.054(8) 0.004(6) 0.023(10) 0.003(10)
C323 0.097(18) 0.040(11) 0.062(13) 0.017(10) 0.026(12) 0.008(11)
C326 0.094(10) 0.033(8) 0.061(11) 0.008(7) 0.019(9) 0.004(7)
C370 0.082(15) 0.036(10) 0.052(11) -0.013(9) 0.009(10) 0.004(10)
C365 0.098(19) 0.067(16) 0.080(17) -0.046(14) 0.025(14) -0.020(14)
C396 0.096(18) 0.046(12) 0.047(11) 0.010(9) 0.020(11) 0.001(12)
C340 0.106(14) 0.012(6) 0.052(8) -0.013(6) 0.009(9) 0.007(7)
C359 0.10(2) 0.035(11) 0.067(14) -0.018(10) 0.020(13) -0.009(11)
C400 0.103(18) 0.043(11) 0.043(11) 0.005(9) 0.028(11) -0.018(11)
C349 0.100(18) 0.029(10) 0.061(13) -0.002(9) 0.007(12) -0.008(10)
C350 0.17(2) 0.032(7) 0.036(8) -0.004(6) 0.045(11) -0.006(10)
O1A 0.093(17) 0.037(12) 0.088(17) 0.042(12) 0.039(13) 0.015(11)
C310 0.131(17) 0.019(7) 0.062(8) -0.005(7) 0.020(10) -0.003(9)
C346 0.19(3) 0.028(10) 0.032(10) 0.002(8) 0.043(13) 0.006(13)
C318 0.162(18) 0.032(7) 0.045(8) 0.023(7) 0.042(11) 0.026(9)
C328 0.108(11) 0.042(9) 0.049(10) 0.016(8) 0.015(9) 0.000(9)
C317 0.155(19) 0.037(8) 0.053(9) 0.019(6) 0.049(11) 0.013(10)
C335 0.081(19) 0.08(2) 0.11(2) 0.044(18) -0.023(16) 0.000(15)
C399 0.083(16) 0.041(11) 0.062(13) 0.000(10) 0.015(11) -0.001(10)
C7A 0.055(14) 0.028(12) 0.074(16) -0.002(12) 0.011(13) 0.002(11)
O2A 0.097(17) 0.036(12) 0.088(16) 0.022(11) -0.005(14) -0.024(11)
C4A 0.064(15) 0.031(13) 0.074(16) 0.005(12) 0.030(13) 0.014(12)
C376 0.15(3) 0.020(10) 0.077(16) -0.017(10) 0.032(16) 0.001(12)
C390 0.11(2) 0.035(11) 0.081(17) 0.009(11) 0.024(14) 0.006(12)
C385 0.13(2) 0.055(14) 0.040(11) -0.003(10) 0.021(12) -0.003(14)
C368 0.049(15) 0.10(2) 0.19(4) -0.08(2) -0.025(17) 0.014(15)
C358 0.077(16) 0.083(18) 0.069(14) -0.041(13) 0.029(12) -0.012(13)
C313 0.143(18) 0.012(7) 0.068(9) 0.012(6) 0.031(11) -0.005(9)
C302 0.23(2) 0.009(7) 0.039(8) 0.001(6) 0.055(11) 0.010(10)
C393 0.116(14) 0.068(14) 0.076(13) 0.026(10) 0.046(11) -0.001(10)
C312 0.116(16) 0.013(7) 0.081(9) 0.010(7) 0.026(11) 0.002(8)
C333 0.057(16) 0.14(3) 0.10(2) 0.04(2) -0.004(14) -0.006(17)
C404 0.081(19) 0.15(3) 0.078(18) 0.04(2) -0.003(15) -0.03(2)
C377 0.17(3) 0.047(15) 0.087(19) -0.047(14) 0.033(19) -0.003(16)
C384 0.103(18) 0.047(12) 0.059(13) -0.011(10) 0.026(12) -0.008(12)
C3A 0.070(17) 0.028(13) 0.064(16) -0.004(12) 0.040(13) -0.003(12)
C2A 0.086(19) 0.030(14) 0.067(17) -0.009(13) 0.033(15) -0.010(13)
C5A 0.065(16) 0.055(16) 0.083(18) 0.008(15) 0.039(14) 0.008(13)
O3A 0.071(14) 0.040(12) 0.100(17) -0.013(12) 0.027(12) 0.008(10)
C331 0.113(12) 0.037(10) 0.097(15) 0.035(10) 0.021(12) 0.015(9)
C347 0.21(3) 0.022(10) 0.044(11) -0.002(8) 0.047(15) 0.018(14)
C374 0.14(3) 0.042(13) 0.080(17) -0.007(12) 0.032(17) 0.030(15)
C392 0.141(14) 0.063(11) 0.033(9) -0.004(8) 0.035(10) -0.021(11)
C336 0.12(3) 0.068(18) 0.10(2) 0.033(16) -0.007(18) -0.002(17)
C369 0.10(2) 0.052(15) 0.13(2) -0.059(16) -0.007(17) 0.008(13)
C383 0.15(3) 0.049(13) 0.045(12) -0.003(10) 0.030(14) -0.004(14)
C373 0.098(18) 0.035(11) 0.066(14) -0.006(10) 0.027(12) 0.005(11)
C322 0.088(17) 0.043(12) 0.096(18) 0.020(12) 0.024(14) -0.005(11)
C8A 0.071(16) 0.013(11) 0.084(18) -0.005(12) -0.004(14) -0.001(11)
C467 0.12(2) 0.039(15) 0.074(19) -0.031(13) 0.034(17) -0.002(15)
C387 0.19(3) 0.034(11) 0.050(12) 0.007(9) 0.043(15) 0.005(14)
C11A 0.073(19) 0.051(17) 0.09(2) -0.036(16) 0.001(17) -0.008(15)
C301 0.23(2) 0.032(7) 0.033(8) 0.002(7) 0.045(12) -0.010(11)
C372 0.10(2) 0.13(3) 0.13(3) -0.05(3) 0.02(2) 0.04(2)
C408 0.11(2) 0.11(3) 0.12(3) 0.08(2) 0.014(19) -0.03(2)
C371 0.072(17) 0.13(3) 0.09(2) -0.051(19) 0.000(14) 0.024(17)
C407 0.09(2) 0.13(3) 0.15(3) 0.11(3) -0.004(19) -0.009(19)
C466 0.11(3) 0.07(2) 0.10(3) -0.06(2) 0.02(2) -0.013(19)
C502 0.093(16) 0.11(3) 0.09(2) 0.07(2) 0.042(14) 0.037(14)
C391 0.142(15) 0.046(11) 0.079(13) -0.010(9) 0.048(11) -0.017(10)
C395 0.149(17) 0.083(16) 0.125(19) 0.057(14) 0.034(14) -0.017(14)
C332 0.12(3) 0.08(2) 0.12(3) 0.00(2) 0.01(2) -0.02(2)
C330 0.126(12) 0.056(12) 0.092(15) 0.047(11) 0.015(12) 0.006(11)
C394 0.127(15) 0.074(15) 0.118(17) 0.055(13) 0.051(13) 0.006(11)
C386 0.24(4) 0.054(16) 0.079(19) 0.030(14) 0.07(2) 0.04(2)
C1A 0.12(2) 0.028(13) 0.058(17) -0.003(12) 0.039(16) -0.008(15)
C405 0.11(2) 0.09(2) 0.086(19) 0.057(17) 0.011(16) -0.001(17)
C503 0.093(16) 0.11(3) 0.09(2) 0.07(2) 0.042(14) 0.037(14)
C12A 0.052(15) 0.040(14) 0.087(18) -0.021(14) 0.005(14) 0.004(12)
C9A 0.074(19) 0.039(16) 0.09(2) 0.020(15) -0.021(17) -0.014(14)
C14A 0.09(3) 0.06(2) 0.13(3) 0.06(2) 0.03(2) -0.01(2)
C10A 0.08(2) 0.033(15) 0.11(2) -0.004(16) -0.011(18) -0.002(14)
C13A 0.064(19) 0.053(18) 0.10(2) 0.000(18) 0.015(17) 0.022(16)
C6A 0.10(2) 0.046(16) 0.079(19) 0.021(15) 0.054(16) 0.016(15)
C15A 0.13(4) 0.08(3) 0.15(4) -0.05(3) 0.09(3) -0.01(3)
I404 0.365(18) 0.035(3) 0.038(3) -0.011(2) 0.059(6) -0.023(6)
Zn42 0.24(2) 0.034(7) 0.033(6) 0.014(5) 0.058(8) 0.019(8)
I403 0.214(13) 0.123(9) 0.066(5) -0.007(5) 0.045(6) 0.065(7)
I414 0.30(2) 0.034(4) 0.075(6) 0.001(4) 0.037(10) -0.048(10)
Zn47 0.19(3) 0.081(15) 0.046(12) -0.013(10) 0.013(12) -0.080(16)
I413 0.178(19) 0.159(17) 0.080(9) -0.013(10) 0.025(9) -0.077(13)
I401 0.203(11) 0.109(6) 0.041(3) 0.048(3) 0.080(5) 0.074(8)
Zn41 0.134(5) 0.016(2) 0.0471(15) 0.0031(14) 0.045(3) 0.026(2)
I402 0.249(15) 0.030(5) 0.213(15) -0.036(7) 0.114(12) -0.008(8)
I405 0.131(8) 0.100(7) 0.66(3) 0.164(13) -0.150(14) -0.042(6)
Zn43 0.143(13) 0.022(6) 0.29(2) -0.050(9) -0.077(13) 0.020(6)
I406 0.134(7) 0.165(10) 0.70(3) -0.288(15) 0.063(13) -0.004(7)
I416 0.35(2) 0.061(6) 0.36(2) 0.096(9) 0.276(18) 0.078(10)
Zn48 0.36(3) 0.022(7) 0.133(16) -0.006(9) 0.190(17) -0.016(14)
I415 0.50(2) 0.067(5) 0.065(4) -0.023(4) 0.083(7) -0.114(9)
I307 0.098(4) 0.183(10) 0.091(6) -0.032(6) -0.011(4) 0.074(5)
Zn34 0.146(3) 0.029(4) 0.026(2) 0.002(3) 0.0078(19) 0.030(3)
I308 0.288(6) 0.010(3) 0.041(3) 0.008(2) 0.016(3) -0.001(4)
I312 0.137(5) 0.053(3) 0.092(3) 0.013(2) 0.058(3) 0.007(3)
Zn46 0.077(6) 0.027(4) 0.063(4) 0.003(2) 0.024(3) 0.004(3)
I311 0.060(2) 0.036(2) 0.107(3) -0.0135(16) 0.0119(19) -0.0011(15)
C403 0.093(16) 0.11(3) 0.09(2) 0.07(2) 0.042(14) 0.037(14)
C402 0.093(16) 0.11(3) 0.09(2) 0.07(2) 0.042(14) 0.037(14)
C367 0.12(2) 0.039(15) 0.074(19) -0.031(13) 0.034(17) -0.002(15)
C366 0.11(3) 0.07(2) 0.10(3) -0.06(2) 0.02(2) -0.013(19)

loop_
_atom_type_symbol
_atom_type_description
_atom_type_scat_dispersion_real
_atom_type_scat_dispersion_imag
_atom_type_scat_source
C C 0.0181 0.0091 'International Tables Vol C Tables 4.2.6.8 and 6.1.1.4'
H H 0.0000 0.0000 'International Tables Vol C Tables 4.2.6.8 and 6.1.1.4'
I I -0.3257 6.8362 'International Tables Vol C Tables 4.2.6.8 and 6.1.1.4'
N N 0.0311 0.0180 'International Tables Vol C Tables 4.2.6.8 and 6.1.1.4'
O O 0.0492 0.0322 'International Tables Vol C Tables 4.2.6.8 and 6.1.1.4'
Zn Zn -1.5491 0.6778 'International Tables Vol C Tables 4.2.6.8 and 6.1.1.4'

loop_
_exptl_crystal_face_index_h
_exptl_crystal_face_index_k
_exptl_crystal_face_index_l
_exptl_crystal_face_perp_dist
-2 0 -1 0.0705
-2 1 0 0.0444
2 1 2 0.0579
2 -1 0 0.1103
-1 -2 -2 0.1061
2 0 -1 0.0286
-2 0 1 0.0324
0 0 1 0.0418
0 0 -1 0.0660
1 0 0 0.0407
-1 0 0 0.0608
-2 -1 1 0.0974
-1 1 -2 0.0581
2 1 1 0.0574

loop_
_geom_angle_atom_site_label_1
_geom_angle_atom_site_label_2
_geom_angle_atom_site_label_3
_geom_angle
_geom_angle_site_symmetry_1
_geom_angle_site_symmetry_3
_geom_angle_publ_flag
I309 Zn35 I310 125.82(13) . . ?
N318 Zn35 I309 104.2(6) . . ?
N318 Zn35 I310 107.9(6) . . ?
N319 Zn35 I309 109.4(6) . . ?
N319 Zn35 I310 106.9(5) . . ?
N319 Zn35 N318 99.5(6) . . ?
I303 Zn32 I304 124.2(3) . . ?
N307 Zn32 I304 106.4(6) . . ?
N307 Zn32 I303 107.0(6) . . ?
N307 Zn32 N306 101.8(7) . . ?
N306 Zn32 I304 108.0(7) . . ?
N306 Zn32 I303 107.3(7) . . ?
I407 Zn44 I408 125.7(12) . . ?
N323 Zn44 I408 102.0(10) 6_566 . ?
N323 Zn44 I407 109.5(11) 6_566 . ?
N323 Zn44 N317 107.4(12) 6_566 . ?
N317 Zn44 I408 105.1(10) . . ?
N317 Zn44 I407 105.9(10) . . ?
I313 Zn37 I314 124.3(5) . . ?
N335 Zn37 I314 104.7(7) 6_556 . ?
N335 Zn37 I313 108.3(7) 6_556 . ?
N335 Zn37 N329 104.0(9) 6_556 . ?
N329 Zn37 I314 106.3(6) . . ?
N329 Zn37 I313 107.3(7) . . ?
I301 Zn31 I302 128.4(3) . . ?
N301 Zn31 I301 105.9(7) . . ?
N301 Zn31 I302 109.1(7) . . ?
N301 Zn31 N311 94.6(7) . 6 ?
N311 Zn31 I301 110.5(6) 6 . ?
N311 Zn31 I302 103.2(6) 6 . ?
I318 Zn39 I317 121.22(14) . . ?
N305 Zn39 I317 111.2(6) 3 . ?
N305 Zn39 I318 105.9(6) 3 . ?
N336 Zn39 I317 106.8(6) . . ?
N336 Zn39 I318 108.2(6) . . ?
N336 Zn39 N305 101.8(8) . 3 ?
I411 Zn36 I412 123.7(7) . . ?
N324 Zn36 I411 108.7(9) . . ?
N324 Zn36 I412 105.0(9) . . ?
N324 Zn36 N325 102.2(9) . . ?
N325 Zn36 I411 111.3(9) . . ?
N325 Zn36 I412 103.9(8) . . ?
I305 Zn33 I306 121.5(3) . . ?
N313 Zn33 I306 105.9(6) . . ?
N313 Zn33 I305 112.0(6) . . ?
N312 Zn33 I306 103.8(7) . . ?
N312 Zn33 I305 109.5(7) . . ?
N312 Zn33 N313 102.3(8) . . ?
I316 Zn38 I315 127.1(5) . . ?
N330 Zn38 I315 105.2(8) . . ?
N330 Zn38 I316 107.8(7) . . ?
N331 Zn38 I315 110.7(9) . . ?
N331 Zn38 I316 104.5(8) . . ?
N331 Zn38 N330 97.7(8) . . ?
C326 N310 C325 114.6(19) . . ?
C342 N314 C344 115.7(13) . . ?
C360 N320 C362 114.4(15) . . ?
C325 N309 C324 114.2(19) . . ?
C380 N326 C378 115.0(17) . . ?
C306 N302 C308 116.0(16) . . ?
C343 N315 C342 116.1(14) . . ?
C343 N316 C344 116.0(15) . . ?
C308 N304 C307 115.0(16) . . ?
C311 N305 Zn39 116.7(15) . 3_445 ?
C312 N305 Zn39 123.8(14) . 3_445 ?
C312 N305 C311 119.4(18) . . ?
C360 N321 C361 112.7(18) . . ?
C341 N313 Zn33 125.1(14) . . ?
C341 N313 Zn43 112.4(15) . . ?
C337 N313 Zn33 118.6(15) . . ?
C337 N313 C341 116.3(18) . . ?
C337 N313 Zn43 131.2(16) . . ?
C319 N307 Zn32 123.7(16) . . ?
C319 N307 Zn42 118.4(17) . . ?
C323 N307 Zn32 119.1(13) . . ?
C323 N307 C319 117.2(19) . . ?
C323 N307 Zn42 124.3(14) . . ?
C354 N318 Zn35 120.5(13) . . ?
C350 N318 Zn35 120.6(13) . . ?
C350 N318 C354 118.7(17) . . ?
C355 N319 Zn35 122.5(16) . . ?
C359 N319 Zn35 118.2(13) . . ?
C359 N319 C355 119.3(17) . . ?
Zn44 N323 Zn54 21.3(11) 6_565 6_565 ?
C365 N323 Zn44 123(2) . 6_565 ?
C365 N323 C466 105(6) . . ?
C365 N323 Zn34 124.7(19) . 6_565 ?
C365 N323 Zn54 144(2) . 6_565 ?
C365 N323 C366 118(2) . . ?
C466 N323 Zn44 121(2) . 6_565 ?
C466 N323 Zn34 118(2) . 6_565 ?
C466 N323 Zn54 103(3) . 6_565 ?
Zn34 N323 Zn54 19.1(11) 6_565 6_565 ?
C366 N323 Zn54 97.7(19) . 6_565 ?
C324 N308 C326 114.9(17) . . ?
N320 C360 N321 126.9(15) . . ?
N320 C360 C357 116.8(15) . . ?
N321 C360 C357 116.2(18) . . ?
C379 N327 C378 112.7(17) . . ?
C380 N328 C379 116.8(17) . . ?
C307 N303 C306 118.8(18) . . ?
C390 N330 Zn38 121.5(15) . . ?
C390 N330 Zn48 117.7(15) . . ?
C390 N330 Zn58 105(3) . . ?
C386 N330 Zn38 116.7(17) . . ?
C386 N330 C390 121(2) . . ?
C386 N330 Zn48 121.2(17) . . ?
C386 N330 Zn58 128(3) . . ?
C368 N324 Zn36 119.4(18) . . ?
C368 N324 Zn46 125.8(18) . . ?
C372 N324 Zn36 125(2) . . ?
C372 N324 C368 116(2) . . ?
C372 N324 Zn46 118(2) . . ?
C314 N306 Zn32 121.8(15) . . ?
C314 N306 Zn42 125.6(15) . . ?
C318 N306 Zn32 120.1(15) . . ?
C318 N306 C314 117.9(19) . . ?
C318 N306 Zn42 115.8(15) . . ?
C397 N333 C396 112(2) . . ?
Zn37 N335 Zn47 2.2(7) 6 6 ?
C401 N335 Zn37 123.0(18) . 6 ?
C401 N335 C502 111(5) . . ?
C401 N335 Zn47 120.8(19) . 6 ?
C401 N335 C402 122(2) . . ?
C502 N335 Zn37 116(2) . 6 ?
C502 N335 Zn47 117(2) . 6 ?
C305 N301 Zn31 122.7(14) . . ?
C305 N301 Zn41 128.2(14) . . ?
C301 N301 Zn31 119.9(15) . . ?
C301 N301 C305 116.1(17) . . ?
C301 N301 Zn41 115.7(15) . . ?
C377 N325 Zn36 121(2) . . ?
C377 N325 Zn46 113(2) . . ?
C373 N325 Zn36 115.8(16) . . ?
C373 N325 C377 123(2) . . ?
C373 N325 Zn46 123.1(15) . . ?
C336 N312 Zn33 121.3(19) . . ?
C336 N312 Zn43 132(2) . . ?
C332 N312 Zn33 123(2) . . ?
C332 N312 C336 116(3) . . ?
C332 N312 Zn43 112(2) . . ?
C320 C321 C324 121.8(17) . . ?
C320 C321 C322 121(2) . . ?
C322 C321 C324 117(2) . . ?
C349 C345 C343 119.0(18) . . ?
C346 C345 C343 123.5(18) . . ?
C346 C345 C349 117.6(19) . . ?
C361 N322 C362 114.1(17) . . ?
C396 N332 C398 114(2) . . ?
C364 C363 C361 124.6(18) . . ?
C364 C363 C467 104(5) . . ?
C364 C363 C367 118(2) . . ?
C467 C363 C361 119(3) . . ?
C367 C363 C361 117(2) . . ?
N309 C324 C321 117.7(19) . . ?
N308 C324 N309 122.4(17) . . ?
N308 C324 C321 119.9(16) . . ?
N314 C342 N315 123.7(16) . . ?
N314 C342 C339 118.3(14) . . ?
N315 C342 C339 117.7(15) . . ?
C382 C381 C379 122.0(19) . . ?
C382 C381 C385 117(2) . . ?
C385 C381 C379 120.9(18) . . ?
N304 C307 C309 116.9(16) . . ?
N303 C307 N304 122.3(17) . . ?
N303 C307 C309 120.5(18) . . ?
C310 C309 C307 117.7(17) . . ?
C313 C309 C307 126.1(19) . . ?
C313 C309 C310 116.1(18) . . ?
N321 C361 C363 115.1(19) . . ?
N322 C361 N321 127.1(17) . . ?
N322 C361 C363 117.8(18) . . ?
C329 N311 Zn31 122.8(19) . 6_556 ?
C329 N311 Zn41 131(2) . 6_556 ?
C330 N311 Zn31 120.3(15) . 6_556 ?
C330 N311 C329 117(2) . . ?
C330 N311 Zn41 111.6(17) . 6_556 ?
C348 N317 Zn44 127.9(16) . . ?
C348 N317 C347 117.5(18) . . ?
C348 N317 Zn34 123.1(15) . . ?
C348 N317 Zn54 105(3) . . ?
C347 N317 Zn44 114.6(16) . . ?
C347 N317 Zn34 119.5(15) . . ?
C347 N317 Zn54 136(3) . . ?
C384 N329 Zn37 123.7(16) . . ?
C384 N329 C383 117(2) . . ?
C384 N329 Zn47 122.1(17) . . ?
C383 N329 Zn37 119.0(15) . . ?
C383 N329 Zn47 120.0(16) . . ?
C404 N336 Zn39 121.4(18) . . ?
C408 N336 Zn39 119(2) . . ?
C408 N336 C404 118(3) . . ?
C351 C352 C344 121.3(17) . . ?
C353 C352 C344 123.6(17) . . ?
C353 C352 C351 115.0(16) . . ?
N310 C325 N309 127.7(19) . . ?
N310 C325 C327 115.9(18) . . ?
N309 C325 C327 116(2) . . ?
C357 C356 H356 118.6 . . ?
C355 C356 H356 118.6 . . ?
C355 C356 C357 123(2) . . ?
C339 C338 H338 122.2 . . ?
C337 C338 H338 122.2 . . ?
C337 C338 C339 116(2) . . ?
C304 C303 C306 121.0(17) . . ?
C302 C303 C304 117.3(17) . . ?
C302 C303 C306 121.7(17) . . ?
C303 C304 H304 121.3 . . ?
C305 C304 C303 117.4(17) . . ?
C305 C304 H304 121.3 . . ?
C356 C357 C360 121.5(17) . . ?
C358 C357 C360 121(2) . . ?
C358 C357 C356 118(2) . . ?
N326 C380 C388 115.7(17) . . ?
N328 C380 N326 125.2(18) . . ?
N328 C380 C388 119.0(17) . . ?
N318 C354 H354 120.2 . . ?
N318 C354 C353 119.6(19) . . ?
C353 C354 H354 120.2 . . ?
C315 C316 C308 123.4(16) . . ?
C317 C316 C308 122.1(18) . . ?
C317 C316 C315 114.5(19) . . ?
C397 N334 C398 116(2) . . ?
N326 C378 N327 125.2(18) . . ?
N326 C378 C375 118(2) . . ?
N327 C378 C375 116.8(19) . . ?
N302 C306 C303 121.8(18) . . ?
N303 C306 N302 122.3(18) . . ?
N303 C306 C303 115.9(18) . . ?
N302 C308 C316 115.4(15) . . ?
N304 C308 N302 125.6(18) . . ?
N304 C308 C316 119.1(17) . . ?
C389 C388 C380 122(2) . . ?
C389 C388 C387 121(2) . . ?
C387 C388 C380 116.5(17) . . ?
N315 C343 C345 116.5(15) . . ?
N316 C343 N315 124.4(15) . . ?
N316 C343 C345 119.1(15) . . ?
C391 N331 Zn38 116(2) . . ?
C391 N331 Zn48 124(2) . . ?
C391 N331 Zn58 151(3) . . ?
C395 N331 Zn38 123(2) . . ?
C395 N331 C391 120(2) . . ?
C395 N331 Zn48 115(2) . . ?
C395 N331 Zn58 87(2) . . ?
C316 C315 H315 119.1 . . ?
C314 C315 C316 122(2) . . ?
C314 C315 H315 119.1 . . ?
C338 C339 C342 119.7(16) . . ?
C340 C339 C342 120.2(17) . . ?
C340 C339 C338 120.1(17) . . ?
N313 C341 H341 117.9 . . ?
N313 C341 C340 124(2) . . ?
C340 C341 H341 117.9 . . ?
N314 C344 C352 119.3(14) . . ?
N316 C344 N314 124.0(15) . . ?
N316 C344 C352 116.5(16) . . ?
C328 C327 C325 121.9(19) . . ?
C328 C327 C331 116(2) . . ?
C331 C327 C325 122(2) . . ?
N327 C379 N328 124.6(18) . . ?
N327 C379 C381 117.9(17) . . ?
N328 C379 C381 117.5(17) . . ?
N320 C362 C370 118.8(17) . . ?
N322 C362 N320 124(2) . . ?
N322 C362 C370 116.8(17) . . ?
C363 C364 H364 119.0 . . ?
C363 C364 C365 122(2) . . ?
C365 C364 H364 119.0 . . ?
N319 C355 C356 119(2) . . ?
N319 C355 H355 120.3 . . ?
C356 C355 H355 120.3 . . ?
N311 C329 H329 116.7 . . ?
N311 C329 C328 127(3) . . ?
C328 C329 H329 116.7 . . ?
C335 C334 C326 123(2) . . ?
C335 C334 C333 116(3) . . ?
C333 C334 C326 120(2) . . ?
N301 C305 C304 125.5(18) . . ?
N301 C305 H305 117.3 . . ?
C304 C305 H305 117.3 . . ?
C321 C320 H320 120.0 . . ?
C321 C320 C319 120(2) . . ?
C319 C320 H320 120.0 . . ?
C388 C389 H389 119.0 . . ?
C388 C389 C390 122(2) . . ?
C390 C389 H389 119.0 . . ?
N317 C348 H348 118.3 . . ?
N317 C348 C349 123(2) . . ?
C349 C348 H348 118.3 . . ?
C352 C351 H351 119.6 . . ?
C350 C351 C352 120.8(18) . . ?
C350 C351 H351 119.6 . . ?
C352 C353 C354 123.5(18) . . ?
C352 C353 H353 118.2 . . ?
C354 C353 H353 118.2 . . ?
N333 C397 C399 114(2) . . ?
N334 C397 N333 127(2) . . ?
N334 C397 C399 118.3(19) . . ?
C381 C382 H382 121.2 . . ?
C381 C382 C383 118(2) . . ?
C383 C382 H382 121.2 . . ?
N313 C337 C338 126(2) . . ?
N313 C337 H337 117.1 . . ?
C338 C337 H337 117.1 . . ?
N335 C401 H401 120.1 . . ?
N335 C401 C400 120(2) . . ?
C400 C401 H401 120.1 . . ?
C407 C406 C398 122(2) . . ?
C405 C406 C398 121(2) . . ?
C405 C406 C407 116(3) . . ?
N307 C319 C320 121(2) . . ?
N307 C319 H319 119.4 . . ?
C320 C319 H319 119.4 . . ?
N332 C398 C406 117(2) . . ?
N334 C398 N332 124(2) . . ?
N334 C398 C406 119(2) . . ?
C376 C375 C378 119(2) . . ?
C374 C375 C378 124(2) . . ?
C374 C375 C376 116(2) . . ?
N305 C311 H311 120.8 . . ?
N305 C311 C310 118(2) . . ?
C310 C311 H311 120.8 . . ?
N306 C314 H314 118.5 . . ?
C315 C314 N306 123(2) . . ?
C315 C314 H314 118.5 . . ?
N307 C323 H323 118.0 . . ?
N307 C323 C322 124(2) . . ?
C322 C323 H323 118.0 . . ?
N310 C326 N308 126(2) . . ?
N310 C326 C334 119(2) . . ?
N308 C326 C334 115.0(19) . . ?
C369 C370 C362 120.1(19) . . ?
C371 C370 C362 120(2) . . ?
C371 C370 C369 120(2) . . ?
N323 C365 C364 122(3) . . ?
N323 C365 H365 118.8 . . ?
C364 C365 H365 118.8 . . ?
N333 C396 C393 117(2) . . ?
N332 C396 N333 126(2) . . ?
N332 C396 C393 117(2) . . ?
C339 C340 C341 117(2) . . ?
C339 C340 H340 121.3 . . ?
C341 C340 H340 121.3 . . ?
N319 C359 H359 119.1 . . ?
N319 C359 C358 122(2) . . ?
C358 C359 H359 119.1 . . ?
C401 C400 H400 119.7 . . ?
C399 C400 C401 121(2) . . ?
C399 C400 H400 119.7 . . ?
C345 C349 C348 120(2) . . ?
C345 C349 H349 120.2 . . ?
C348 C349 H349 120.2 . . ?
N318 C350 C351 122.2(19) . . ?
N318 C350 H350 118.9 . . ?
C351 C350 H350 118.9 . . ?
C13A O1A H1A 109.5 . . ?
C309 C310 C311 123(2) . . ?
C309 C310 H310 118.3 . . ?
C311 C310 H310 118.3 . . ?
C345 C346 H346 119.6 . . ?
C345 C346 C347 121(2) . . ?
C347 C346 H346 119.6 . . ?
N306 C318 H318 119.3 . . ?
N306 C318 C317 121.3(19) . . ?
C317 C318 H318 119.3 . . ?
C327 C328 H328 121.1 . . ?
C329 C328 C327 118(2) . . ?
C329 C328 H328 121.1 . . ?
C316 C317 C318 121(2) . . ?
C316 C317 H317 119.3 . . ?
C318 C317 H317 119.3 . . ?
C334 C335 H335 119.1 . . ?
C334 C335 C336 122(3) . . ?
C336 C335 H335 119.1 . . ?
C400 C399 C397 123(2) . . ?
C400 C399 C503 112(4) . . ?
C400 C399 C403 118(2) . . ?
C503 C399 C397 120(3) . . ?
C403 C399 C397 118(2) . . ?
C8A C7A C4A 120(2) . . ?
C8A C7A C12A 118.7(17) . . ?
C12A C7A C4A 121(2) . . ?
C8A O2A C14A 117(3) . . ?
C3A C4A C7A 120(2) . . ?
C3A C4A C5A 120.8(19) . . ?
C5A C4A C7A 119(2) . . ?
C375 C376 H376 120.8 . . ?
C377 C376 C375 118(2) . . ?
C377 C376 H376 120.8 . . ?
N330 C390 C389 117(2) . . ?
N330 C390 H390 121.5 . . ?
C389 C390 H390 121.5 . . ?
C381 C385 H385 119.3 . . ?
C384 C385 C381 121(2) . . ?
C384 C385 H385 119.3 . . ?
N324 C368 H368 117.8 . . ?
N324 C368 C369 124(3) . . ?
C369 C368 H368 117.8 . . ?
C357 C358 C359 119(2) . . ?
C357 C358 H358 120.7 . . ?
C359 C358 H358 120.7 . . ?
C309 C313 H313 120.7 . . ?
C309 C313 C312 119(2) . . ?
C312 C313 H313 120.7 . . ?
C303 C302 H302 120.8 . . ?
C303 C302 C301 118.4(18) . . ?
C301 C302 H302 120.8 . . ?
C392 C393 C396 123(2) . . ?
C392 C393 C394 116(2) . . ?
C394 C393 C396 121(3) . . ?
N305 C312 C313 124(2) . . ?
N305 C312 H312 118.1 . . ?
C313 C312 H312 118.1 . . ?
C334 C333 H333 120.8 . . ?
C334 C333 C332 118(3) . . ?
C332 C333 H333 120.8 . . ?
N336 C404 H404 118.7 . . ?
C405 C404 N336 123(3) . . ?
C405 C404 H404 118.7 . . ?
N325 C377 C376 121(3) . . ?
N325 C377 H377 119.3 . . ?
C376 C377 H377 119.3 . . ?
N329 C384 H384 118.8 . . ?
C385 C384 N329 122(2) . . ?
C385 C384 H384 118.8 . . ?
C4A C3A H3A 119.5 . . ?
C4A C3A C2A 121(2) . . ?
C2A C3A H3A 119.5 . . ?
C3A C2A H2A 120.6 . . ?
C1A C2A C3A 119(2) . . ?
C1A C2A H2A 120.6 . . ?
C4A C5A C13A 121(2) . . ?
C6A C5A C4A 118(2) . . ?
C6A C5A C13A 121(2) . . ?
C12A O3A C15A 117(3) . . ?
C327 C331 H331 119.7 . . ?
C327 C331 C330 121(3) . . ?
C330 C331 H331 119.7 . . ?
N317 C347 C346 121(2) . . ?
N317 C347 H347 119.4 . . ?
C346 C347 H347 119.4 . . ?
C375 C374 H374 120.5 . . ?
C373 C374 C375 119(2) . . ?
C373 C374 H374 120.5 . . ?
C393 C392 H392 117.8 . . ?
C393 C392 C391 124(3) . . ?
C391 C392 H392 117.8 . . ?
N312 C336 C335 123(3) . . ?
N312 C336 H336 118.3 . . ?
C335 C336 H336 118.3 . . ?
C370 C369 H369 121.1 . . ?
C368 C369 C370 118(2) . . ?
C368 C369 H369 121.1 . . ?
N329 C383 C382 124(2) . . ?
N329 C383 H383 117.9 . . ?
C382 C383 H383 117.9 . . ?
N325 C373 C374 121(2) . . ?
N325 C373 H373 119.4 . . ?
C374 C373 H373 119.4 . . ?
C321 C322 H322 121.9 . . ?
C323 C322 C321 116(2) . . ?
C323 C322 H322 121.9 . . ?
C7A C8A C9A 120.5(19) . . ?
O2A C8A C7A 115.9(19) . . ?
O2A C8A C9A 124(2) . . ?
C363 C467 H467 120.6 . . ?
C466 C467 C363 119(4) . . ?
C466 C467 H467 120.6 . . ?
C388 C387 H387 123.0 . . ?
C386 C387 C388 114(2) . . ?
C386 C387 H387 123.0 . . ?
C12A C11A H11A 119.6 . . ?
C10A C11A H11A 119.6 . . ?
C10A C11A C12A 121(2) . . ?
N301 C301 C302 125(2) . . ?
N301 C301 H301 117.3 . . ?
C302 C301 H301 117.3 . . ?
N324 C372 H372 117.0 . . ?
N324 C372 C371 126(3) . . ?
C371 C372 H372 117.0 . . ?
N336 C408 H408 118.4 . . ?
N336 C408 C407 123(2) . . ?
C407 C408 H408 118.4 . . ?
C370 C371 C372 116(3) . . ?
C370 C371 H371 121.9 . . ?
C372 C371 H371 121.9 . . ?
C406 C407 H407 120.1 . . ?
C408 C407 C406 120(2) . . ?
C408 C407 H407 120.1 . . ?
N323 C466 H466 120.3 . . ?
C467 C466 N323 119(4) . . ?
C467 C466 H466 120.3 . . ?
N335 C502 H502 119.3 . . ?
N335 C502 C503 121(4) . . ?
C503 C502 H502 119.3 . . ?
N331 C391 C392 118(3) . . ?
N331 C391 H391 121.1 . . ?
C392 C391 H391 121.1 . . ?
N331 C395 H395 118.2 . . ?
N331 C395 C394 124(3) . . ?
C394 C395 H395 118.2 . . ?
N312 C332 C333 124(3) . . ?
N312 C332 H332 117.9 . . ?
C333 C332 H332 117.9 . . ?
N311 C330 C331 122(2) . . ?
N311 C330 H330 119.0 . . ?
N311 C330 Zn41 40.8(11) . 6_556 ?
C331 C330 H330 119.0 . . ?
C331 C330 Zn41 163(2) . 6_556 ?
Zn41 C330 H330 78.3 6_556 . ?
C393 C394 C395 117(3) . . ?
C393 C394 H394 121.3 . . ?
C395 C394 H394 121.3 . . ?
N330 C386 C387 125(2) . . ?
N330 C386 H386 117.5 . . ?
C387 C386 H386 117.5 . . ?
C2A C1A H1AA 119.9 . . ?
C6A C1A C2A 120(2) . . ?
C6A C1A H1AA 119.9 . . ?
C406 C405 H405 120.3 . . ?
C404 C405 C406 119(3) . . ?
C404 C405 H405 120.3 . . ?
C399 C503 H503 121.6 . . ?
C502 C503 C399 117(4) . . ?
C502 C503 H503 121.6 . . ?
O3A C12A C7A 116(2) . . ?
O3A C12A C11A 124(2) . . ?
C11A C12A C7A 120(2) . . ?
C8A C9A H9A 119.6 . . ?
C10A C9A C8A 121(2) . . ?
C10A C9A H9A 119.6 . . ?
O2A C14A H14A 109.5 . . ?
O2A C14A H14B 109.5 . . ?
O2A C14A H14C 109.5 . . ?
H14A C14A H14B 109.5 . . ?
H14A C14A H14C 109.5 . . ?
H14B C14A H14C 109.5 . . ?
C11A C10A C9A 119(2) . . ?
C11A C10A H10A 120.6 . . ?
C9A C10A H10A 120.6 . . ?
O1A C13A C5A 113(2) . . ?
O1A C13A H13A 108.9 . . ?
O1A C13A H13B 108.9 . . ?
C5A C13A H13A 108.9 . . ?
C5A C13A H13B 108.9 . . ?
H13A C13A H13B 107.7 . . ?
C5A C6A H6A 119.3 . . ?
C1A C6A C5A 121(2) . . ?
C1A C6A H6A 119.3 . . ?
O3A C15A H15A 109.5 . . ?
O3A C15A H15B 109.5 . . ?
O3A C15A H15C 109.5 . . ?
H15A C15A H15B 109.5 . . ?
H15A C15A H15C 109.5 . . ?
H15B C15A H15C 109.5 . . ?
N307 Zn42 I404 105.7(8) . . ?
N307 Zn42 I403 109.0(7) . . ?
N306 Zn42 N307 103.7(9) . . ?
N306 Zn42 I404 101.1(8) . . ?
N306 Zn42 I403 110.6(9) . . ?
I404 Zn42 I403 124.8(7) . . ?
N335 Zn47 I414 109.0(11) 6_556 . ?
N335 Zn47 I413 107.9(11) 6_556 . ?
N329 Zn47 N335 98.1(12) . 6_556 ?
N329 Zn47 I414 107.4(10) . . ?
N329 Zn47 I413 107.3(11) . . ?
I413 Zn47 I414 124.0(11) . . ?
N301 Zn41 C330 101.7(11) . 6 ?
N301 Zn41 I401 100.9(9) . . ?
N301 Zn41 I402 107.4(10) . . ?
N311 Zn41 N301 104.7(10) 6 . ?
N311 Zn41 C330 27.6(9) 6 6 ?
N311 Zn41 I401 102.9(11) 6 . ?
N311 Zn41 I402 110.5(10) 6 . ?
I401 Zn41 I402 128.1(8) . . ?
N313 Zn43 N312 101.3(9) . . ?
N313 Zn43 I405 104.2(8) . . ?
N313 Zn43 I406 110.3(9) . . ?
N312 Zn43 I405 101.5(9) . . ?
N312 Zn43 I406 118.9(10) . . ?
I405 Zn43 I406 118.4(7) . . ?
N330 Zn48 N331 98.2(8) . . ?
N330 Zn48 I416 109.3(9) . . ?
N330 Zn48 I415 102.4(8) . . ?
N331 Zn48 I416 106.1(10) . . ?
N331 Zn48 I415 108.7(10) . . ?
I416 Zn48 I415 128.2(6) . . ?
N323 Zn34 I307 106.0(8) 6_566 . ?
N323 Zn34 I308 109.4(8) 6_566 . ?
N317 Zn34 N323 101.4(9) . 6_566 ?
N317 Zn34 I307 105.5(8) . . ?
N317 Zn34 I308 108.2(8) . . ?
I307 Zn34 I308 124.0(8) . . ?
N324 Zn46 N325 101.9(8) . . ?
N324 Zn46 I312 110.8(7) . . ?
N324 Zn46 I311 103.5(7) . . ?
N325 Zn46 I312 106.5(7) . . ?
N325 Zn46 I311 110.5(6) . . ?
I311 Zn46 I312 122.0(3) . . ?
N323 Zn54 I507 95(3) 6_566 . ?
N323 Zn54 I508 105(4) 6_566 . ?
N317 Zn54 N323 99(5) . 6_566 ?
N317 Zn54 I507 96(3) . . ?
N317 Zn54 I508 128(4) . . ?
I507 Zn54 I508 127(5) . . ?
N330 Zn58 N331 90(3) . . ?
N330 Zn58 I515 96(2) . . ?
N330 Zn58 I516 117(3) . . ?
N331 Zn58 I515 88.0(19) . . ?
N331 Zn58 I516 133(4) . . ?
I515 Zn58 I516 123(4) . . ?
C399 C403 H403 121.4 . . ?
C402 C403 C399 117(3) . . ?
C402 C403 H403 121.4 . . ?
N335 C402 C403 122(3) . . ?
N335 C402 H402 118.8 . . ?
C403 C402 H402 118.8 . . ?
C363 C367 H367 121.0 . . ?
C366 C367 C363 118(3) . . ?
C366 C367 H367 121.0 . . ?
N323 C366 H366 119.8 . . ?
C367 C366 N323 120(3) . . ?
C367 C366 H366 119.8 . . ?

loop_
_geom_bond_atom_site_label_1
_geom_bond_atom_site_label_2
_geom_bond_distance
_geom_bond_site_symmetry_2
_geom_bond_publ_flag
I317 Zn39 2.544(4) . ?
I304 Zn32 2.542(8) . ?
I309 Zn35 2.524(5) . ?
I318 Zn39 2.542(4) . ?
I301 Zn31 2.491(7) . ?
I303 Zn32 2.533(7) . ?
I411 Zn36 2.525(14) . ?
I310 Zn35 2.534(4) . ?
I314 Zn37 2.549(6) . ?
I302 Zn31 2.548(6) . ?
I306 Zn33 2.560(8) . ?
I305 Zn33 2.498(7) . ?
I408 Zn44 2.535(13) . ?
I313 Zn37 2.530(7) . ?
I412 Zn36 2.555(15) . ?
I407 Zn44 2.531(13) . ?
I315 Zn38 2.529(10) . ?
I316 Zn38 2.525(12) . ?
Zn35 N318 2.105(16) . ?
Zn35 N319 2.064(15) . ?
Zn32 N307 2.059(18) . ?
Zn32 N306 2.09(2) . ?
Zn44 N323 1.97(4) 6_566 ?
Zn44 N317 2.07(2) . ?
Zn37 N335 2.02(2) 6_556 ?
Zn37 N329 2.054(19) . ?
Zn31 N301 2.083(16) . ?
Zn31 N311 2.15(2) 6 ?
Zn39 N305 2.082(16) 3 ?
Zn39 N336 2.06(2) . ?
Zn36 N324 2.04(2) . ?
Zn36 N325 2.12(2) . ?
Zn33 N313 2.089(17) . ?
Zn33 N312 2.05(2) . ?
Zn38 N330 2.11(2) . ?
Zn38 N331 2.08(2) . ?
N310 C325 1.31(3) . ?
N310 C326 1.28(3) . ?
N314 C342 1.32(2) . ?
N314 C344 1.38(2) . ?
N320 C360 1.31(2) . ?
N320 C362 1.36(2) . ?
N309 C324 1.37(2) . ?
N309 C325 1.32(3) . ?
N326 C380 1.33(2) . ?
N326 C378 1.35(3) . ?
N302 C306 1.33(3) . ?
N302 C308 1.39(2) . ?
N315 C342 1.38(2) . ?
N315 C343 1.35(2) . ?
N316 C343 1.34(2) . ?
N316 C344 1.34(2) . ?
N304 C307 1.41(2) . ?
N304 C308 1.26(2) . ?
N305 C311 1.34(3) . ?
N305 C312 1.32(3) . ?
N321 C360 1.32(2) . ?
N321 C361 1.35(2) . ?
N313 C341 1.31(3) . ?
N313 C337 1.29(3) . ?
N313 Zn43 2.079(19) . ?
N307 C319 1.37(3) . ?
N307 C323 1.32(3) . ?
N307 Zn42 2.08(2) . ?
N318 C354 1.35(2) . ?
N318 C350 1.31(3) . ?
N319 C355 1.36(3) . ?
N319 C359 1.33(3) . ?
N323 C365 1.29(3) . ?
N323 C466 1.39(4) . ?
N323 Zn34 2.14(3) 6_565 ?
N323 Zn54 2.31(12) 6_565 ?
N323 C366 1.39(4) . ?
N308 C324 1.34(3) . ?
N308 C326 1.37(3) . ?
C360 C357 1.49(2) . ?
N327 C378 1.37(3) . ?
N327 C379 1.35(2) . ?
N328 C380 1.29(2) . ?
N328 C379 1.36(2) . ?
N303 C307 1.32(2) . ?
N303 C306 1.32(3) . ?
N330 C390 1.35(3) . ?
N330 C386 1.32(3) . ?
N330 Zn48 2.09(2) . ?
N330 Zn58 2.20(10) . ?
N324 C368 1.34(3) . ?
N324 C372 1.29(4) . ?
N324 Zn46 2.06(2) . ?
N306 C314 1.35(3) . ?
N306 C318 1.35(3) . ?
N306 Zn42 2.01(2) . ?
N333 C397 1.33(3) . ?
N333 C396 1.36(3) . ?
N335 C401 1.31(3) . ?
N335 C502 1.34(4) . ?
N335 Zn47 2.19(4) 6 ?
N335 C402 1.34(4) . ?
N301 C305 1.33(2) . ?
N301 C301 1.28(3) . ?
N301 Zn41 2.10(2) . ?
N325 C377 1.31(3) . ?
N325 C373 1.29(3) . ?
N325 Zn46 2.11(2) . ?
N312 C336 1.32(4) . ?
N312 C332 1.24(4) . ?
N312 Zn43 2.09(3) . ?
C321 C324 1.46(3) . ?
C321 C320 1.30(3) . ?
C321 C322 1.41(3) . ?
C345 C343 1.47(2) . ?
C345 C349 1.37(3) . ?
C345 C346 1.34(3) . ?
N322 C361 1.31(3) . ?
N322 C362 1.33(2) . ?
N332 C398 1.37(3) . ?
N332 C396 1.30(3) . ?
C363 C361 1.49(2) . ?
C363 C364 1.30(3) . ?
C363 C467 1.43(3) . ?
C363 C367 1.43(3) . ?
C342 C339 1.49(2) . ?
C381 C379 1.47(3) . ?
C381 C382 1.38(3) . ?
C381 C385 1.42(3) . ?
C307 C309 1.46(2) . ?
C309 C310 1.39(3) . ?
C309 C313 1.37(3) . ?
N311 C329 1.33(3) . ?
N311 C330 1.29(3) . ?
N311 Zn41 1.82(2) 6_556 ?
N317 C348 1.30(3) . ?
N317 C347 1.35(3) . ?
N317 Zn34 2.063(19) . ?
N317 Zn54 1.96(11) . ?
N329 C384 1.34(3) . ?
N329 C383 1.35(3) . ?
N329 Zn47 2.06(2) . ?
N336 C404 1.37(3) . ?
N336 C408 1.28(3) . ?
C352 C344 1.44(2) . ?
C352 C351 1.41(2) . ?
C352 C353 1.32(3) . ?
C325 C327 1.46(3) . ?
C356 H356 0.9500 . ?
C356 C357 1.37(3) . ?
C356 C355 1.36(3) . ?
C338 H338 0.9500 . ?
C338 C339 1.38(3) . ?
C338 C337 1.38(3) . ?
C303 C304 1.41(3) . ?
C303 C306 1.43(2) . ?
C303 C302 1.38(2) . ?
C304 H304 0.9500 . ?
C304 C305 1.37(3) . ?
C357 C358 1.37(3) . ?
C380 C388 1.49(2) . ?
C354 H354 0.9500 . ?
C354 C353 1.35(3) . ?
C316 C308 1.48(3) . ?
C316 C315 1.45(3) . ?
C316 C317 1.36(3) . ?
N334 C397 1.29(3) . ?
N334 C398 1.31(3) . ?
C378 C375 1.45(3) . ?
C388 C389 1.34(3) . ?
C388 C387 1.42(3) . ?
N331 C391 1.34(4) . ?
N331 C395 1.32(4) . ?
N331 Zn48 2.09(2) . ?
N331 Zn58 2.28(10) . ?
C315 H315 0.9500 . ?
C315 C314 1.30(3) . ?
C339 C340 1.35(3) . ?
C341 H341 0.9500 . ?
C341 C340 1.38(2) . ?
C327 C328 1.39(3) . ?
C327 C331 1.39(3) . ?
C362 C370 1.49(3) . ?
C364 H364 0.9500 . ?
C364 C365 1.38(3) . ?
C355 H355 0.9500 . ?
C329 H329 0.9500 . ?
C329 C328 1.39(3) . ?
C334 C326 1.51(3) . ?
C334 C335 1.31(3) . ?
C334 C333 1.35(4) . ?
C305 H305 0.9500 . ?
C320 H320 0.9500 . ?
C320 C319 1.40(3) . ?
C389 H389 0.9500 . ?
C389 C390 1.41(3) . ?
C348 H348 0.9500 . ?
C348 C349 1.39(3) . ?
C351 H351 0.9500 . ?
C351 C350 1.33(3) . ?
C353 H353 0.9500 . ?
C397 C399 1.49(3) . ?
C382 H382 0.9500 . ?
C382 C383 1.39(3) . ?
C337 H337 0.9500 . ?
C401 H401 0.9500 . ?
C401 C400 1.41(3) . ?
C406 C398 1.48(4) . ?
C406 C407 1.42(4) . ?
C406 C405 1.40(3) . ?
C319 H319 0.9500 . ?
C375 C376 1.44(3) . ?
C375 C374 1.43(3) . ?
C311 H311 0.9500 . ?
C311 C310 1.39(3) . ?
C314 H314 0.9500 . ?
C323 H323 0.9500 . ?
C323 C322 1.40(3) . ?
C370 C369 1.39(3) . ?
C370 C371 1.37(3) . ?
C365 H365 0.9500 . ?
C396 C393 1.47(3) . ?
C340 H340 0.9500 . ?
C359 H359 0.9500 . ?
C359 C358 1.41(3) . ?
C400 H400 0.9500 . ?
C400 C399 1.37(3) . ?
C349 H349 0.9500 . ?
C350 H350 0.9500 . ?
O1A H1A 0.8400 . ?
O1A C13A 1.427(18) . ?
C310 H310 0.9500 . ?
C346 H346 0.9500 . ?
C346 C347 1.40(3) . ?
C318 H318 0.9500 . ?
C318 C317 1.39(3) . ?
C328 H328 0.9500 . ?
C317 H317 0.9500 . ?
C335 H335 0.9500 . ?
C335 C336 1.37(4) . ?
C399 C503 1.45(4) . ?
C399 C403 1.45(3) . ?
C7A C4A 1.503(17) . ?
C7A C8A 1.387(18) . ?
C7A C12A 1.400(17) . ?
O2A C8A 1.37(4) . ?
O2A C14A 1.434(19) . ?
C4A C3A 1.382(18) . ?
C4A C5A 1.399(18) . ?
C376 H376 0.9500 . ?
C376 C377 1.41(3) . ?
C390 H390 0.9500 . ?
C385 H385 0.9500 . ?
C385 C384 1.33(3) . ?
C368 H368 0.9500 . ?
C368 C369 1.37(4) . ?
C358 H358 0.9500 . ?
C313 H313 0.9500 . ?
C313 C312 1.40(3) . ?
C302 H302 0.9500 . ?
C302 C301 1.39(3) . ?
C393 C392 1.39(4) . ?
C393 C394 1.39(4) . ?
C312 H312 0.9500 . ?
C333 H333 0.9500 . ?
C333 C332 1.44(4) . ?
C404 H404 0.9500 . ?
C404 C405 1.36(4) . ?
C377 H377 0.9500 . ?
C384 H384 0.9500 . ?
C3A H3A 0.9500 . ?
C3A C2A 1.394(18) . ?
C2A H2A 0.9500 . ?
C2A C1A 1.392(18) . ?
C5A C13A 1.509(19) . ?
C5A C6A 1.397(19) . ?
O3A C12A 1.36(3) . ?
O3A C15A 1.436(19) . ?
C331 H331 0.9500 . ?
C331 C330 1.44(3) . ?
C347 H347 0.9500 . ?
C374 H374 0.9500 . ?
C374 C373 1.42(3) . ?
C392 H392 0.9500 . ?
C392 C391 1.39(3) . ?
C336 H336 0.9500 . ?
C369 H369 0.9500 . ?
C383 H383 0.9500 . ?
C373 H373 0.9500 . ?
C322 H322 0.9500 . ?
C8A C9A 1.392(17) . ?
C467 H467 0.9500 . ?
C467 C466 1.38(4) . ?
C387 H387 0.9500 . ?
C387 C386 1.39(4) . ?
C11A H11A 0.9500 . ?
C11A C12A 1.391(18) . ?
C11A C10A 1.384(18) . ?
C301 H301 0.9500 . ?
C372 H372 0.9500 . ?
C372 C371 1.41(4) . ?
C408 H408 0.9500 . ?
C408 C407 1.39(4) . ?
C371 H371 0.9500 . ?
C407 H407 0.9500 . ?
C466 H466 0.9500 . ?
C502 H502 0.9500 . ?
C502 C503 1.37(4) . ?
C391 H391 0.9500 . ?
C395 H395 0.9500 . ?
C395 C394 1.42(4) . ?
C332 H332 0.9500 . ?
C330 H330 0.9500 . ?
C330 Zn41 2.59(3) 6_556 ?
C394 H394 0.9500 . ?
C386 H386 0.9500 . ?
C1A H1AA 0.9500 . ?
C1A C6A 1.387(18) . ?
C405 H405 0.9500 . ?
C503 H503 0.9500 . ?
C9A H9A 0.9500 . ?
C9A C10A 1.388(18) . ?
C14A H14A 0.9800 . ?
C14A H14B 0.9800 . ?
C14A H14C 0.9800 . ?
C10A H10A 0.9500 . ?
C13A H13A 0.9900 . ?
C13A H13B 0.9900 . ?
C6A H6A 0.9500 . ?
C15A H15A 0.9800 . ?
C15A H15B 0.9800 . ?
C15A H15C 0.9800 . ?
I404 Zn42 2.511(12) . ?
Zn42 I403 2.532(13) . ?
I414 Zn47 2.535(16) . ?
Zn47 I413 2.522(16) . ?
I401 Zn41 2.519(14) . ?
Zn41 I402 2.577(14) . ?
I405 Zn43 2.494(15) . ?
Zn43 I406 2.538(15) . ?
I416 Zn48 2.523(15) . ?
Zn48 I415 2.542(15) . ?
I307 Zn34 2.524(10) . ?
Zn34 I308 2.527(10) . ?
I312 Zn46 2.547(7) . ?
Zn46 I311 2.542(8) . ?
I507 Zn54 2.46(6) . ?
I508 Zn54 2.46(6) . ?
Zn58 I515 2.54(5) . ?
Zn58 I516 2.54(5) . ?
C403 H403 0.9500 . ?
C403 C402 1.37(4) . ?
C402 H402 0.9500 . ?
C367 H367 0.9500 . ?
C367 C366 1.39(4) . ?
C366 H366 0.9500 . ?

loop_
_geom_torsion_atom_site_label_1
_geom_torsion_atom_site_label_2
_geom_torsion_atom_site_label_3
_geom_torsion_atom_site_label_4
_geom_torsion
_geom_torsion_site_symmetry_1
_geom_torsion_site_symmetry_2
_geom_torsion_site_symmetry_3
_geom_torsion_site_symmetry_4
_geom_torsion_publ_flag
Zn35 N318 C354 C353 175(2) . . . . ?
Zn35 N318 C350 C351 -178(2) . . . . ?
Zn35 N319 C355 C356 -172.9(14) . . . . ?
Zn35 N319 C359 C358 174.9(19) . . . . ?
Zn32 N307 C319 C320 173.3(17) . . . . ?
Zn32 N307 C323 C322 -175.2(19) . . . . ?
Zn32 N306 C314 C315 -174(2) . . . . ?
Zn32 N306 C318 C317 174(2) . . . . ?
Zn44 N323 C365 C364 -179(2) 6_565 . . . ?
Zn44 N323 C366 C367 178(3) 6_565 . . . ?
Zn44 N317 C348 C349 -176(2) . . . . ?
Zn44 N317 C347 C346 178(2) . . . . ?
Zn37 N335 C401 C400 179.8(17) 6 . . . ?
Zn37 N335 C502 C503 -169(9) 6 . . . ?
Zn37 N329 C384 C385 177(2) . . . . ?
Zn37 N329 C383 C382 -178(2) . . . . ?
Zn31 N301 C305 C304 166(2) . . . . ?
Zn31 N301 C301 C302 -168(3) . . . . ?
Zn31 N311 C329 C328 171.7(19) 6_556 . . . ?
Zn31 N311 C330 C331 -176(2) 6_556 . . . ?
Zn39 N305 C311 C310 -178(2) 3_445 . . . ?
Zn39 N305 C312 C313 -179(2) 3_445 . . . ?
Zn39 N336 C404 C405 -170(3) . . . . ?
Zn39 N336 C408 C407 176(3) . . . . ?
Zn36 N324 C368 C369 -180(3) . . . . ?
Zn36 N324 C372 C371 179(3) . . . . ?
Zn36 N325 C377 C376 180(2) . . . . ?
Zn36 N325 C373 C374 176(2) . . . . ?
Zn33 N313 C341 C340 -179.0(19) . . . . ?
Zn33 N313 C337 C338 -174(2) . . . . ?
Zn33 N312 C336 C335 180(3) . . . . ?
Zn33 N312 C332 C333 -179(3) . . . . ?
Zn38 N330 C390 C389 -167.2(19) . . . . ?
Zn38 N330 C386 C387 170(3) . . . . ?
Zn38 N331 C391 C392 172.6(17) . . . . ?
Zn38 N331 C395 C394 -174(3) . . . . ?
N310 C325 C327 C328 -175.3(19) . . . . ?
N310 C325 C327 C331 1(3) . . . . ?
N314 C342 C339 C338 166(2) . . . . ?
N314 C342 C339 C340 -13(3) . . . . ?
N320 C360 C357 C356 167.3(17) . . . . ?
N320 C360 C357 C358 -11(3) . . . . ?
N320 C362 C370 C369 16(3) . . . . ?
N320 C362 C370 C371 -160(3) . . . . ?
N309 C325 C327 C328 3(3) . . . . ?
N309 C325 C327 C331 180(2) . . . . ?
N326 C380 C388 C389 -177(2) . . . . ?
N326 C380 C388 C387 4(3) . . . . ?
N326 C378 C375 C376 8(4) . . . . ?
N326 C378 C375 C374 -173(2) . . . . ?
N315 C342 C339 C338 -9(3) . . . . ?
N315 C342 C339 C340 172(2) . . . . ?
N304 C307 C309 C310 175(2) . . . . ?
N304 C307 C309 C313 -5(4) . . . . ?
N305 C311 C310 C309 -3(4) . . . . ?
N321 C360 C357 C356 -15(3) . . . . ?
N321 C360 C357 C358 167(2) . . . . ?
N313 C341 C340 C339 -3(4) . . . . ?
N307 C323 C322 C321 4(4) . . . . ?
N318 C354 C353 C352 3(4) . . . . ?
N319 C359 C358 C357 -2(4) . . . . ?
C360 N320 C362 N322 1(3) . . . . ?
C360 N320 C362 C370 -179.2(16) . . . . ?
C360 N321 C361 N322 4(3) . . . . ?
C360 N321 C361 C363 -174.2(16) . . . . ?
C360 C357 C358 C359 -176(2) . . . . ?
N327 C378 C375 C376 -175(2) . . . . ?
N327 C378 C375 C374 4(4) . . . . ?
N328 C380 C388 C389 4(3) . . . . ?
N328 C380 C388 C387 -176(2) . . . . ?
N303 C307 C309 C310 -11(4) . . . . ?
N303 C307 C309 C313 169(3) . . . . ?
N324 C368 C369 C370 1(6) . . . . ?
N324 C372 C371 C370 0(6) . . . . ?
N306 C318 C317 C316 -1(4) . . . . ?
N333 C397 C399 C400 11(3) . . . . ?
N333 C397 C399 C503 165(8) . . . . ?
N333 C397 C399 C403 -159(3) . . . . ?
N333 C396 C393 C392 14(4) . . . . ?
N333 C396 C393 C394 -167(3) . . . . ?
N335 C401 C400 C399 2(4) . . . . ?
N335 C502 C503 C399 -17(17) . . . . ?
C321 C320 C319 N307 -1(4) . . . . ?
C345 C346 C347 N317 1(5) . . . . ?
N322 C362 C370 C369 -164(2) . . . . ?
N322 C362 C370 C371 20(3) . . . . ?
N332 C396 C393 C392 -166(2) . . . . ?
N332 C396 C393 C394 13(4) . . . . ?
C363 C364 C365 N323 7(4) . . . . ?
C363 C467 C466 N323 7(24) . . . . ?
C363 C367 C366 N323 -4(5) . . . . ?
C324 N309 C325 N310 3(3) . . . . ?
C324 N309 C325 C327 -175.4(16) . . . . ?
C324 N308 C326 N310 0(3) . . . . ?
C324 N308 C326 C334 -175.6(18) . . . . ?
C324 C321 C320 C319 -177(2) . . . . ?
C324 C321 C322 C323 175(2) . . . . ?
C342 N314 C344 N316 0(3) . . . . ?
C342 N314 C344 C352 176(2) . . . . ?
C342 N315 C343 N316 -2(3) . . . . ?
C342 N315 C343 C345 179.0(19) . . . . ?
C342 C339 C340 C341 178(2) . . . . ?
C381 C382 C383 N329 2(4) . . . . ?
C381 C385 C384 N329 1(4) . . . . ?
C307 N304 C308 N302 -4(3) . . . . ?
C307 N304 C308 C316 175(2) . . . . ?
C307 N303 C306 N302 -3(4) . . . . ?
C307 N303 C306 C303 177(2) . . . . ?
C307 C309 C310 C311 180(100) . . . . ?
C307 C309 C313 C312 -177(2) . . . . ?
C309 C313 C312 N305 -2(4) . . . . ?
C361 N321 C360 N320 -6(3) . . . . ?
C361 N321 C360 C357 176.4(16) . . . . ?
C361 N322 C362 N320 -2(3) . . . . ?
C361 N322 C362 C370 177.9(17) . . . . ?
C361 C363 C364 C365 175(2) . . . . ?
C361 C363 C467 C466 179(12) . . . . ?
C361 C363 C367 C366 -177(3) . . . . ?
N311 C329 C328 C327 0(4) . . . . ?
N317 C348 C349 C345 -5(4) . . . . ?
N336 C404 C405 C406 -7(6) . . . . ?
N336 C408 C407 C406 -4(7) . . . . ?
C352 C351 C350 N318 3(4) . . . . ?
C325 N310 C326 N308 0(3) . . . . ?
C325 N310 C326 C334 176.0(18) . . . . ?
C325 N309 C324 N308 -2(2) . . . . ?
C325 N309 C324 C321 176.8(16) . . . . ?
C325 C327 C328 C329 -178(2) . . . . ?
C325 C327 C331 C330 174(2) . . . . ?
C356 C357 C358 C359 6(3) . . . . ?
C338 C339 C340 C341 -1(4) . . . . ?
C303 C304 C305 N301 1(4) . . . . ?
C303 C302 C301 N301 3(6) . . . . ?
C304 C303 C306 N302 -8(4) . . . . ?
C304 C303 C306 N303 172(2) . . . . ?
C304 C303 C302 C301 -2(4) . . . . ?
C357 C356 C355 N319 -3(3) . . . . ?
C380 N326 C378 N327 -7(3) . . . . ?
C380 N326 C378 C375 170(2) . . . . ?
C380 N328 C379 N327 -3(3) . . . . ?
C380 N328 C379 C381 175.4(19) . . . . ?
C380 C388 C389 C390 -177(2) . . . . ?
C380 C388 C387 C386 180(3) . . . . ?
C354 N318 C350 C351 -3(4) . . . . ?
C316 C315 C314 N306 1(4) . . . . ?
N334 C397 C399 C400 -166(2) . . . . ?
N334 C397 C399 C503 -12(8) . . . . ?
N334 C397 C399 C403 24(4) . . . . ?
C378 N326 C380 N328 4(3) . . . . ?
C378 N326 C380 C388 -175.0(19) . . . . ?
C378 N327 C379 N328 1(3) . . . . ?
C378 N327 C379 C381 -177.9(19) . . . . ?
C378 C375 C376 C377 -179(3) . . . . ?
C378 C375 C374 C373 174(2) . . . . ?
C306 N302 C308 N304 3(4) . . . . ?
C306 N302 C308 C316 -175(2) . . . . ?
C306 N303 C307 N304 2(4) . . . . ?
C306 N303 C307 C309 -171(2) . . . . ?
C306 C303 C304 C305 178(2) . . . . ?
C306 C303 C302 C301 180(3) . . . . ?
C308 N302 C306 N303 0(3) . . . . ?
C308 N302 C306 C303 -180(2) . . . . ?
C308 N304 C307 N303 1(3) . . . . ?
C308 N304 C307 C309 174(2) . . . . ?
C308 C316 C315 C314 179(3) . . . . ?
C308 C316 C317 C318 -179(3) . . . . ?
C388 C389 C390 N330 -4(4) . . . . ?
C388 C387 C386 N330 -1(6) . . . . ?
C343 N315 C342 N314 -2(3) . . . . ?
C343 N315 C342 C339 173(2) . . . . ?
C343 N316 C344 N314 -3(3) . . . . ?
C343 N316 C344 C352 -179.3(19) . . . . ?
C343 C345 C349 C348 -177(2) . . . . ?
C343 C345 C346 C347 179(2) . . . . ?
N331 C395 C394 C393 4(6) . . . . ?
C315 C316 C308 N302 -3(3) . . . . ?
C315 C316 C308 N304 179(2) . . . . ?
C315 C316 C317 C318 2(4) . . . . ?
C339 C338 C337 N313 -10(4) . . . . ?
C341 N313 C337 C338 7(4) . . . . ?
C344 N314 C342 N315 3(3) . . . . ?
C344 N314 C342 C339 -171.7(19) . . . . ?
C344 N316 C343 N315 4(3) . . . . ?
C344 N316 C343 C345 -177.0(19) . . . . ?
C344 C352 C351 C350 179(2) . . . . ?
C344 C352 C353 C354 178(2) . . . . ?
C327 C331 C330 N311 9(5) . . . . ?
C327 C331 C330 Zn41 1(10) . . . 6_556 ?
C379 N327 C378 N326 5(3) . . . . ?
C379 N327 C378 C375 -172(2) . . . . ?
C379 N328 C380 N326 0(3) . . . . ?
C379 N328 C380 C388 179.9(19) . . . . ?
C379 C381 C382 C383 -177(2) . . . . ?
C379 C381 C385 C384 176(2) . . . . ?
C362 N320 C360 N321 4(3) . . . . ?
C362 N320 C360 C357 -178.8(15) . . . . ?
C362 N322 C361 N321 -1(3) . . . . ?
C362 N322 C361 C363 177.9(17) . . . . ?
C362 C370 C369 C368 -180(3) . . . . ?
C362 C370 C371 C372 179(3) . . . . ?
C364 C363 C361 N321 -25(3) . . . . ?
C364 C363 C361 N322 156(2) . . . . ?
C364 C363 C467 C466 36(16) . . . . ?
C364 C363 C367 C366 0(4) . . . . ?
C355 N319 C359 C358 -5(3) . . . . ?
C355 C356 C357 C360 178.1(18) . . . . ?
C355 C356 C357 C358 -4(3) . . . . ?
C329 N311 C330 C331 -3(4) . . . . ?
C329 N311 C330 Zn41 173(3) . . . 6_556 ?
C334 C335 C336 N312 -2(6) . . . . ?
C334 C333 C332 N312 1(6) . . . . ?
C305 N301 C301 C302 -1(5) . . . . ?
C320 C321 C324 N309 -2(3) . . . . ?
C320 C321 C324 N308 177(2) . . . . ?
C320 C321 C322 C323 -10(4) . . . . ?
C389 C388 C387 C386 0(4) . . . . ?
C348 N317 C347 C346 -4(4) . . . . ?
C351 C352 C344 N314 4(3) . . . . ?
C351 C352 C344 N316 -179(2) . . . . ?
C351 C352 C353 C354 -3(4) . . . . ?
C353 C352 C344 N314 -176(2) . . . . ?
C353 C352 C344 N316 1(3) . . . . ?
C353 C352 C351 C350 0(4) . . . . ?
C397 N333 C396 N332 8(3) . . . . ?
C397 N333 C396 C393 -172(2) . . . . ?
C397 N334 C398 N332 -1(4) . . . . ?
C397 N334 C398 C406 -176(2) . . . . ?
C397 C399 C503 C502 -175(8) . . . . ?
C397 C399 C403 C402 178(4) . . . . ?
C382 C381 C379 N327 -2(3) . . . . ?
C382 C381 C379 N328 180(2) . . . . ?
C382 C381 C385 C384 0(4) . . . . ?
C337 N313 C341 C340 0(4) . . . . ?
C337 C338 C339 C342 -173(2) . . . . ?
C337 C338 C339 C340 7(4) . . . . ?
C401 N335 C502 C503 45(13) . . . . ?
C401 N335 C402 C403 -6(6) . . . . ?
C401 C400 C399 C397 -178(2) . . . . ?
C401 C400 C399 C503 26(7) . . . . ?
C401 C400 C399 C403 -8(4) . . . . ?
C319 N307 C323 C322 3(3) . . . . ?
C398 N332 C396 N333 -4(3) . . . . ?
C398 N332 C396 C393 176(2) . . . . ?
C398 N334 C397 N333 7(4) . . . . ?
C398 N334 C397 C399 -177(2) . . . . ?
C398 C406 C407 C408 -175(3) . . . . ?
C398 C406 C405 C404 -179(3) . . . . ?
C375 C376 C377 N325 4(5) . . . . ?
C375 C374 C373 N325 6(4) . . . . ?
C311 N305 C312 C313 -1(4) . . . . ?
C314 N306 C318 C317 0(4) . . . . ?
C323 N307 C319 C320 -5(3) . . . . ?
C326 N310 C325 N309 -2(3) . . . . ?
C326 N310 C325 C327 176.3(18) . . . . ?
C326 N308 C324 N309 1(3) . . . . ?
C326 N308 C324 C321 -178.2(18) . . . . ?
C326 C334 C335 C336 178(3) . . . . ?
C326 C334 C333 C332 -177(3) . . . . ?
C365 N323 C466 C467 -43(18) . . . . ?
C365 N323 C366 C367 9(5) . . . . ?
C396 N333 C397 N334 -10(4) . . . . ?
C396 N333 C397 C399 173.8(19) . . . . ?
C396 N332 C398 N334 0(3) . . . . ?
C396 N332 C398 C406 175(2) . . . . ?
C396 C393 C392 C391 -179(2) . . . . ?
C396 C393 C394 C395 177(3) . . . . ?
C359 N319 C355 C356 7(3) . . . . ?
C400 C399 C503 C502 -19(13) . . . . ?
C400 C399 C403 C402 7(6) . . . . ?
C349 C345 C343 N315 173(2) . . . . ?
C349 C345 C343 N316 -7(3) . . . . ?
C349 C345 C346 C347 0(4) . . . . ?
C350 N318 C354 C353 0(4) . . . . ?
C310 C309 C313 C312 3(4) . . . . ?
C346 C345 C343 N315 -6(3) . . . . ?
C346 C345 C343 N316 174(2) . . . . ?
C346 C345 C349 C348 2(4) . . . . ?
C318 N306 C314 C315 0(4) . . . . ?
C328 C327 C331 C330 -9(4) . . . . ?
C317 C316 C308 N302 178(2) . . . . ?
C317 C316 C308 N304 0(4) . . . . ?
C317 C316 C315 C314 -2(4) . . . . ?
C335 C334 C326 N310 -17(4) . . . . ?
C335 C334 C326 N308 159(3) . . . . ?
C335 C334 C333 C332 -1(5) . . . . ?
C399 C403 C402 N335 0(7) . . . . ?
C7A C4A C3A C2A -176(3) . . . . ?
C7A C4A C5A C13A -1(5) . . . . ?
C7A C4A C5A C6A 177(3) . . . . ?
C7A C8A C9A C10A -3(5) . . . . ?
O2A C8A C9A C10A 177(3) . . . . ?
C4A C7A C8A O2A 0(5) . . . . ?
C4A C7A C8A C9A 179(3) . . . . ?
C4A C7A C12A O3A 2(4) . . . . ?
C4A C7A C12A C11A -177(3) . . . . ?
C4A C3A C2A C1A -2(5) . . . . ?
C4A C5A C13A O1A -159(3) . . . . ?
C4A C5A C6A C1A 1(5) . . . . ?
C376 C375 C374 C373 -7(4) . . . . ?
C390 N330 C386 C387 0(6) . . . . ?
C385 C381 C379 N327 -177(2) . . . . ?
C385 C381 C379 N328 4(3) . . . . ?
C385 C381 C382 C383 -2(4) . . . . ?
C368 N324 C372 C371 -3(6) . . . . ?
C313 C309 C310 C311 -1(4) . . . . ?
C302 C303 C304 C305 1(4) . . . . ?
C302 C303 C306 N302 170(3) . . . . ?
C302 C303 C306 N303 -10(4) . . . . ?
C393 C392 C391 N331 0(4) . . . . ?
C312 N305 C311 C310 4(4) . . . . ?
C333 C334 C326 N310 159(3) . . . . ?
C333 C334 C326 N308 -24(3) . . . . ?
C333 C334 C335 C336 1(5) . . . . ?
C404 N336 C408 C407 8(6) . . . . ?
C377 N325 C373 C374 1(4) . . . . ?
C384 N329 C383 C382 -1(4) . . . . ?
C3A C4A C5A C13A -179(3) . . . . ?
C3A C4A C5A C6A -2(5) . . . . ?
C3A C2A C1A C6A 1(5) . . . . ?
C2A C1A C6A C5A -1(5) . . . . ?
C5A C4A C3A C2A 2(5) . . . . ?
C331 C327 C328 C329 5(3) . . . . ?
C347 N317 C348 C349 6(4) . . . . ?
C374 C375 C376 C377 3(4) . . . . ?
C392 C393 C394 C395 -3(5) . . . . ?
C336 N312 C332 C333 -1(5) . . . . ?
C369 C370 C371 C372 3(5) . . . . ?
C383 N329 C384 C385 -1(4) . . . . ?
C373 N325 C377 C376 -6(5) . . . . ?
C322 C321 C324 N309 171.9(19) . . . . ?
C322 C321 C324 N308 -9(3) . . . . ?
C322 C321 C320 C319 9(4) . . . . ?
C8A C7A C4A C3A -72(4) . . . . ?
C8A C7A C4A C5A 110(4) . . . . ?
C8A C7A C12A O3A 180(3) . . . . ?
C8A C7A C12A C11A 2(5) . . . . ?
C8A C9A C10A C11A 3(6) . . . . ?
C467 C363 C361 N321 -161(8) . . . . ?
C467 C363 C361 N322 20(8) . . . . ?
C467 C363 C364 C365 -44(6) . . . . ?
C387 C388 C389 C390 2(4) . . . . ?
C301 N301 C305 C304 0(4) . . . . ?
C372 N324 C368 C369 2(6) . . . . ?
C408 N336 C404 C405 -2(5) . . . . ?
C371 C370 C369 C368 -4(5) . . . . ?
C407 C406 C398 N332 164(3) . . . . ?
C407 C406 C398 N334 -21(4) . . . . ?
C407 C406 C405 C404 11(5) . . . . ?
C466 N323 C365 C364 38(7) . . . . ?
C502 N335 C401 C400 -37(7) . . . . ?
C391 N331 C395 C394 -3(5) . . . . ?
C395 N331 C391 C392 1(4) . . . . ?
C332 N312 C336 C335 2(5) . . . . ?
C330 N311 C329 C328 -1(4) . . . . ?
C394 C393 C392 C391 2(4) . . . . ?
C386 N330 C390 C389 3(4) . . . . ?
C405 C406 C398 N332 -6(4) . . . . ?
C405 C406 C398 N334 169(3) . . . . ?
C405 C406 C407 C408 -5(6) . . . . ?
C12A C7A C4A C3A 107(4) . . . . ?
C12A C7A C4A C5A -72(4) . . . . ?
C12A C7A C8A O2A -179(3) . . . . ?
C12A C7A C8A C9A 1(5) . . . . ?
C12A C11A C10A C9A 0(6) . . . . ?
C14A O2A C8A C7A -173(3) . . . . ?
C14A O2A C8A C9A 7(5) . . . . ?
C10A C11A C12A C7A -2(6) . . . . ?
C10A C11A C12A O3A -180(3) . . . . ?
C13A C5A C6A C1A 179(3) . . . . ?
C6A C5A C13A O1A 24(5) . . . . ?
C15A O3A C12A C7A -178(4) . . . . ?
C15A O3A C12A C11A 0(5) . . . . ?
Zn42 N307 C319 C320 171.0(18) . . . . ?
Zn42 N307 C323 C322 -172.6(19) . . . . ?
Zn42 N306 C314 C315 -170(2) . . . . ?
Zn42 N306 C318 C317 170(2) . . . . ?
Zn47 N335 C401 C400 -179.9(18) 6 . . . ?
Zn47 N335 C402 C403 179(4) 6 . . . ?
Zn47 N329 C384 C385 171(2) . . . . ?
Zn47 N329 C383 C382 -172(3) . . . . ?
Zn41 N301 C305 C304 180(2) . . . . ?
Zn41 N301 C301 C302 179(3) . . . . ?
Zn41 N311 C329 C328 170.3(19) 6_556 . . . ?
Zn41 N311 C330 C331 -176(2) 6_556 . . . ?
Zn43 N313 C341 C340 -176(2) . . . . ?
Zn43 N313 C337 C338 -178(2) . . . . ?
Zn43 N312 C336 C335 -171(2) . . . . ?
Zn43 N312 C332 C333 173(3) . . . . ?
Zn48 N330 C390 C389 -175(2) . . . . ?
Zn48 N330 C386 C387 178(3) . . . . ?
Zn48 N331 C391 C392 172.9(17) . . . . ?
Zn48 N331 C395 C394 -176(3) . . . . ?
Zn34 N323 C365 C364 178.5(19) 6_565 . . . ?
Zn34 N323 C466 C467 173(13) 6_565 . . . ?
Zn34 N317 C348 C349 -172(2) . . . . ?
Zn34 N317 C347 C346 175(2) . . . . ?
Zn46 N324 C368 C369 175(3) . . . . ?
Zn46 N324 C372 C371 -177(3) . . . . ?
Zn46 N325 C377 C376 179(100) . . . . ?
Zn46 N325 C373 C374 176(2) . . . . ?
Zn54 N323 C365 C364 177(5) 6_565 . . . ?
Zn54 N317 C348 C349 175(3) . . . . ?
Zn54 N317 C347 C346 -168(4) . . . . ?
Zn58 N330 C390 C389 157(3) . . . . ?
Zn58 N330 C386 C387 -148(3) . . . . ?
Zn58 N331 C391 C392 166(6) . . . . ?
Zn58 N331 C395 C394 -176(4) . . . . ?
C402 N335 C401 C400 5(5) . . . . ?
C367 C363 C361 N321 151(2) . . . . ?
C367 C363 C361 N322 -27(3) . . . . ?
C367 C363 C364 C365 -2(4) . . . . ?
C366 N323 C365 C364 -10(4) . . . . ?

loop_
_exptl_oxdiff_crystal_face_indexfrac_h
_exptl_oxdiff_crystal_face_indexfrac_k
_exptl_oxdiff_crystal_face_indexfrac_l
_exptl_oxdiff_crystal_face_x
_exptl_oxdiff_crystal_face_y
_exptl_oxdiff_crystal_face_z
-2.0002 -0.0007 -0.9999 -0.0084 0.0254 -0.0529
-2.0007 1.0005 -0.0001 -0.0258 0.1057 0.0198
1.9996 1.0018 1.9996 -0.0089 0.0550 0.1256
2.0007 -1.0005 0.0001 0.0258 -0.1057 -0.0198
-0.9989 -2.0023 -1.9997 0.0201 -0.1543 -0.1576
1.9997 -0.0002 -0.9993 0.0497 0.0002 -0.0043
-1.9997 0.0002 0.9993 -0.0497 -0.0002 0.0043
0.0002 0.0004 0.9996 -0.0206 -0.0128 0.0286
-0.0002 -0.0004 -0.9996 0.0206 0.0128 -0.0286
1.0000 0.0001 0.0001 0.0145 -0.0063 0.0122
-1.0000 -0.0001 -0.0001 -0.0145 0.0063 -0.0122
-1.9989 -1.0005 0.9991 -0.0530 -0.0933 -0.0399
-1.0012 0.9997 -1.9991 0.0300 0.1250 -0.0252
1.9994 1.0013 1.0001 0.0117 0.0677 0.0971
